data_7130186
loop_
_publ_author_name
'Liu, Han-Ying'
'Hill, Michael S.'
'Mahon, Mary F.'

_publ_section_title
;
 Diverse reactivity of an Al(I)-centred anion towards ketones.
;
_journal_name_full 'Chemical communications (Cambridge, England)'
_journal_paper_doi 10.1039/d2cc02333d
_journal_year 2022
_chemical_formula_moiety '0.25(C156 H272 Al4 K4 N8 O4 Si8)'
_chemical_formula_sum 'C39 H68 Al K N2 O Si2'
_chemical_formula_weight 703.21
_space_group_crystal_system monoclinic
_space_group_IT_number 15
_space_group_name_Hall '-C 2yc'
_space_group_name_H-M_alt 'C 1 2/c 1'
_atom_sites_solution_hydrogens geom
_atom_sites_solution_primary dual
_audit_creation_date 2022-04-06
_audit_creation_method
;
Olex2 1.5
(compiled 2021.12.09 svn.r5202d8cf for OlexSys, GUI svn.r6439)
;
_audit_update_record
;
2022-04-19 deposited with the CCDC.	2022-05-24 downloaded from the CCDC.
;
_cell_angle_alpha 90
_cell_angle_beta 127.202(3)
_cell_angle_gamma 90
_cell_formula_units_Z 16
_cell_length_a 44.6873(10)
_cell_length_b 12.43270(10)
_cell_length_c 37.5655(8)
_cell_measurement_reflns_used 33906
_cell_measurement_temperature 150.00(10)
_cell_measurement_theta_max 72.6520
_cell_measurement_theta_min 4.2810
_cell_volume 16623.8(8)
_computing_cell_refinement 'CrysAlisPro 1.171.39.46 (Rigaku OD, 2018)'
_computing_data_collection 'CrysAlisPro 1.171.39.46 (Rigaku OD, 2018)'
_computing_data_reduction 'CrysAlisPro 1.171.39.46 (Rigaku OD, 2018)'
_computing_molecular_graphics 'Olex2 1.5 (Dolomanov et al., 2009)'
_computing_publication_material 'Olex2 1.5 (Dolomanov et al., 2009)'
_computing_structure_refinement 'SHELXL 2014/3 (Sheldrick, 2015)'
_computing_structure_solution 'SHELXT 2018/2 (Sheldrick, 2018)'
_diffrn_ambient_environment N~2~
_diffrn_ambient_temperature 150.00(10)
_diffrn_detector 'CCD plate'
_diffrn_detector_area_resol_mean 8.1150
_diffrn_detector_type EosS2
_diffrn_measured_fraction_theta_full 0.999
_diffrn_measured_fraction_theta_max 0.991
_diffrn_measurement_device 'four-circle diffractometer'
_diffrn_measurement_device_type 'SuperNova, Dual, Cu at home/near, EosS2'
_diffrn_measurement_method '\w scans'
_diffrn_radiation_monochromator mirror
_diffrn_radiation_probe x-ray
_diffrn_radiation_type 'Cu K\a'
_diffrn_radiation_wavelength 1.54184
_diffrn_reflns_av_R_equivalents 0.0535
_diffrn_reflns_av_unetI/netI 0.0266
_diffrn_reflns_Laue_measured_fraction_full 0.999
_diffrn_reflns_Laue_measured_fraction_max 0.991
_diffrn_reflns_limit_h_max 55
_diffrn_reflns_limit_h_min -53
_diffrn_reflns_limit_k_max 15
_diffrn_reflns_limit_k_min -15
_diffrn_reflns_limit_l_max 46
_diffrn_reflns_limit_l_min -46
_diffrn_reflns_number 156548
_diffrn_reflns_point_group_measured_fraction_full 0.999
_diffrn_reflns_point_group_measured_fraction_max 0.991
_diffrn_reflns_theta_full 67.684
_diffrn_reflns_theta_max 73.284
_diffrn_reflns_theta_min 3.761
_diffrn_source 'micro-focus sealed X-ray tube'
_diffrn_source_type 'SuperNova (Cu) X-ray Source'
_exptl_absorpt_coefficient_mu 2.094
_exptl_absorpt_correction_T_max 1.000
_exptl_absorpt_correction_T_min 0.897
_exptl_absorpt_correction_type gaussian
_exptl_absorpt_process_details
;
CrysAlisPro 1.171.39.46 (Rigaku Oxford Diffraction, 2018)
Numerical absorption correction based on gaussian integration over
			a multifaceted crystal model
Empirical absorption correction using spherical harmonics,
 implemented in SCALE3 ABSPACK scaling algorithm.
;
_exptl_crystal_colour colourless
_exptl_crystal_colour_primary colourless
_exptl_crystal_density_diffrn 1.124
_exptl_crystal_description block
_exptl_crystal_F_000 6144
_exptl_crystal_size_max 0.112
_exptl_crystal_size_mid 0.068
_exptl_crystal_size_min 0.057
_refine_diff_density_max 0.596
_refine_diff_density_min -0.459
_refine_diff_density_rms 0.043
_refine_ls_extinction_method none
_refine_ls_goodness_of_fit_ref 1.019
_refine_ls_hydrogen_treatment mixed
_refine_ls_matrix_type full
_refine_ls_number_parameters 1030
_refine_ls_number_reflns 16566
_refine_ls_number_restraints 499
_refine_ls_restrained_S_all 1.035
_refine_ls_R_factor_all 0.0512
_refine_ls_R_factor_gt 0.0414
_refine_ls_shift/su_max 0.002
_refine_ls_shift/su_mean 0.000
_refine_ls_structure_factor_coef Fsqd
_refine_ls_weighting_details 'w=1/[\s^2^(Fo^2^)+(0.0497P)^2^+15.9834P] where P=(Fo^2^+2Fc^2^)/3'
_refine_ls_weighting_scheme calc
_refine_ls_wR_factor_gt 0.1008
_refine_ls_wR_factor_ref 0.1066
_reflns_Friedel_coverage 0.000
_reflns_number_gt 14031
_reflns_number_total 16566
_reflns_threshold_expression 'I > 2\s(I)'
_cod_data_source_file d2cc02333d2.cif
_cod_data_source_block s22msh26-cpd14
_cod_original_cell_volume 16623.8(7)
_cod_database_code 7130186
_shelxl_version_number 2014-3
_shelx_space_group_comment
;
The symmetry employed for this shelxl refinement is uniquely defined
by the following loop, which should always be used as a source of
symmetry information in preference to the above space-group names.
They are only intended as comments.
;
_olex2_refinement_description
;
1. Fixed Uiso
 At 1.2 times of:
  All C(H) groups, All C(H,H) groups
 At 1.5 times of:
  All C(H,H,H) groups
2. Restrained distances
 C39-C36 \\sim C39A-C36 \\sim C37-C36 \\sim C37A-C36 \\sim C38-C36 \\sim
C38A-C36
 with sigma of 0.005
 C11A-C10A \\sim C11-C10 \\sim C12-C10 \\sim C12A-C10A \\sim C8A-C7A \\sim
C8-C7 \\sim C9A-C7A \\sim C9-C7
 with sigma of 0.005
 C7-C2 \\sim C7A-C2A \\sim C6A-C10A \\sim C6-C10
 with sigma of 0.005
 C37-C37A \\sim C38-C38A \\sim C39-C39A
 with sigma of 0.02
 C39A-C39 \\sim C38A-C38 \\sim C37A-C37
 with sigma of 0.02
 C32-C35 \\sim C32-C35A
 with sigma of 0.02
 C32-C33 \\sim C32-C33A
 with sigma of 0.02
 C32-C34 \\sim C32-C34A
 with sigma of 0.02
 C34A-C34 \\sim C33A-C33 \\sim C35A-C35
 with sigma of 0.02
 C34-C32 \\sim C34A-C32 \\sim C33A-C32 \\sim C33-C32 \\sim C35A-C32 \\sim
C35-C32
 with sigma of 0.005
3. Uiso/Uaniso restraints and constraints
C1 \\sim C2 \\sim C3 \\sim C4 \\sim C5 \\sim C6 \\sim C7 \\sim C8 \\sim C9
\\sim C10 \\sim C11 \\sim C12 \\sim C1A \\sim C2A \\sim C3A \\sim C4A \\sim C5A
\\sim C6A \\sim C7A \\sim C8A \\sim C9A \\sim C10A \\sim C11A \\sim C12A:
within 2A with sigma of 0.02 and sigma for terminal atoms of 0.01 within 2A
C37 \\sim C38 \\sim C39 \\sim C37A \\sim C38A \\sim C39A: within 2A with sigma
of 0.02 and sigma for terminal atoms of 0.01 within 2A
C34 \\sim C34A \\sim C33A \\sim C33 \\sim C35A \\sim C35: within 2A with sigma
of 0.02 and sigma for terminal atoms of 0.01 within 2A
4. Others
 Fixed Sof: C33(0.8) H33A(0.8) H33B(0.8) H33C(0.8) C34(0.8) H34A(0.8)
 H34B(0.8) H34C(0.8) C35(0.8) H35A(0.8) H35B(0.8) H35C(0.8) C1(0.55) C2(0.55)
 C3(0.55) H3(0.55) C4(0.55) H4(0.55) C5(0.55) H5(0.55) C6(0.55) C7(0.55)
 H7(0.55) C8(0.55) H8A(0.55) H8B(0.55) H8C(0.55) C9(0.55) H9A(0.55) H9B(0.55)
 H9C(0.55) C10(0.55) H10(0.55) C11(0.55) H11A(0.55) H11B(0.55) H11C(0.55)
 C12(0.55) H12A(0.55) H12B(0.55) H12C(0.55) C37(0.8) H37A(0.8) H37B(0.8)
 H37C(0.8) C38(0.8) H38A(0.8) H38B(0.8) H38C(0.8) C39(0.8) H39A(0.8) H39B(0.8)
 H39C(0.8) C1A(0.45) C2A(0.45) C3A(0.45) H3A(0.45) C4A(0.45) H4A(0.45)
 C5A(0.45) H5A(0.45) C6A(0.45) C7A(0.45) H7A(0.45) C8A(0.45) H8AA(0.45)
 H8AB(0.45) H8AC(0.45) C9A(0.45) H9AA(0.45) H9AB(0.45) H9AC(0.45) C10A(0.45)
 H10A(0.45) C11A(0.45) H11D(0.45) H11E(0.45) H11F(0.45) C12A(0.45) H12D(0.45)
 H12E(0.45) H12F(0.45) C37A(0.2) H37D(0.2) H37E(0.2) H37F(0.2) C38A(0.2)
 H38D(0.2) H38E(0.2) H38F(0.2) C39A(0.2) H39D(0.2) H39E(0.2) H39F(0.2)
 C34A(0.2) H34D(0.2) H34E(0.2) H34F(0.2) C33A(0.2) H33D(0.2) H33E(0.2)
 H33F(0.2) C35A(0.2) H35D(0.2) H35E(0.2) H35F(0.2)
5.a Ternary CH refined with riding coordinates:
 C25(H25), C28(H28), C31(H31), C46(H46), C49(H49), C64(H64), C67(H67),
 C70(H70), C7(H7), C10(H10), C7A(H7A), C10A(H10A)
5.b Secondary CH2 refined with riding coordinates:
 C15(H15A,H15B), C16(H16A,H16B), C30(H30A,H30B), C54(H54A,H54B), C55(H55A,
 H55B), C69(H69A,H69B)
5.c Aromatic/amide H refined with riding coordinates:
 C21(H21), C22(H22), C23(H23), C42(H42), C43(H43), C44(H44), C60(H60),
 C61(H61), C62(H62), C3(H3), C4(H4), C5(H5), C3A(H3A), C4A(H4A), C5A(H5A)
5.d Fitted hexagon refined as free rotating group:
 C1(C2,C3,C4,C5,C6), C1A(C2A,C3A,C4A,C5A,C6A)
5.e Idealised Me refined as rotating group:
 C13(H13A,H13B,H13C), C14(H14A,H14B,H14C), C17(H17A,H17B,H17C), C18(H18A,H18B,
 H18C), C26(H26A,H26B,H26C), C27(H27A,H27B,H27C), C29(H29A,H29B,H29C), C33(H33A,
 H33B,H33C), C34(H34A,H34B,H34C), C35(H35A,H35B,H35C), C47(H47A,H47B,H47C),
 C48(H48A,H48B,H48C), C50(H50A,H50B,H50C), C51(H51A,H51B,H51C), C52(H52A,H52B,
 H52C), C53(H53A,H53B,H53C), C56(H56A,H56B,H56C), C57(H57A,H57B,H57C), C65(H65A,
 H65B,H65C), C66(H66A,H66B,H66C), C68(H68A,H68B,H68C), C72(H72A,H72B,H72C),
 C73(H73A,H73B,H73C), C74(H74A,H74B,H74C), C76(H76A,H76B,H76C), C77(H77A,H77B,
 H77C), C78(H78A,H78B,H78C), C8(H8A,H8B,H8C), C9(H9A,H9B,H9C), C11(H11A,H11B,
 H11C), C12(H12A,H12B,H12C), C37(H37A,H37B,H37C), C38(H38A,H38B,H38C), C39(H39A,
 H39B,H39C), C8A(H8AA,H8AB,H8AC), C9A(H9AA,H9AB,H9AC), C11A(H11D,H11E,H11F),
 C12A(H12D,H12E,H12F), C37A(H37D,H37E,H37F), C38A(H38D,H38E,H38F), C39A(H39D,
 H39E,H39F), C34A(H34D,H34E,H34F), C33A(H33D,H33E,H33F), C35A(H35D,H35E,H35F)
;
_olex2_submission_special_instructions 'No special instructions were received'

loop_
_space_group_symop_operation_xyz
'x, y, z'
'-x, y, -z+1/2'
'x+1/2, y+1/2, z'
'-x+1/2, y+1/2, -z+1/2'
'-x, -y, -z'
'x, -y, z-1/2'
'-x+1/2, -y+1/2, -z'
'x+1/2, -y+1/2, z-1/2'

loop_
_atom_site_label
_atom_site_type_symbol
_atom_site_fract_x
_atom_site_fract_y
_atom_site_fract_z
_atom_site_U_iso_or_equiv
_atom_site_adp_type
_atom_site_occupancy
_atom_site_site_symmetry_order
_atom_site_calc_flag
_atom_site_refinement_flags_posn
_atom_site_refinement_flags_adp
_atom_site_refinement_flags_occupancy
_atom_site_disorder_assembly
_atom_site_disorder_group
K1 K 0.45104(2) 0.42307(4) 0.59946(2) 0.03845(10) Uani 1 1 d . . . . .
K2 K 0.36671(2) 0.88407(5) 0.38735(2) 0.04964(12) Uani 1 1 d . . . . .
Si1 Si 0.62789(2) 0.00677(5) 0.75865(2) 0.04015(13) Uani 1 1 d . . . . .
Si2 Si 0.54412(2) 0.19280(4) 0.71374(2) 0.02677(10) Uani 1 1 d . . . . .
Si3 Si 0.29148(2) 0.43893(4) 0.47641(2) 0.04165(13) Uani 1 1 d . . . . .
Si4 Si 0.29443(2) 0.68939(4) 0.41695(2) 0.02972(10) Uani 1 1 d . . . . .
Al1 Al 0.60360(2) 0.20974(5) 0.69071(2) 0.02901(11) Uani 1 1 d . . . . .
Al2 Al 0.36351(2) 0.60252(4) 0.51622(2) 0.02368(10) Uani 1 1 d . . . . .
O1 O 0.64124(4) 0.30007(13) 0.71521(4) 0.0394(3) Uani 1 1 d . . . . .
O2 O 0.37602(3) 0.65464(10) 0.56700(4) 0.0292(3) Uani 1 1 d . . . . .
N1 N 0.62073(5) 0.06779(14) 0.71247(5) 0.0388(4) Uani 1 1 d . . . . .
N2 N 0.56580(4) 0.26174(12) 0.69516(5) 0.0256(3) Uani 1 1 d . . . . .
N3 N 0.33873(4) 0.46764(12) 0.50398(5) 0.0284(3) Uani 1 1 d . . . . .
N4 N 0.33759(4) 0.70450(11) 0.46859(4) 0.0256(3) Uani 1 1 d . . . . .
C13 C 0.65078(9) -0.1288(2) 0.77076(10) 0.0696(9) Uani 1 1 d . . . . .
H13A H 0.6373 -0.1712 0.7439 0.104 Uiso 1 1 calc R U . . .
H13B H 0.6505 -0.1646 0.7932 0.104 Uiso 1 1 calc R U . . .
H13C H 0.6763 -0.1199 0.7814 0.104 Uiso 1 1 calc R U . . .
C14 C 0.65766(8) 0.0878(2) 0.81056(7) 0.0613(7) Uani 1 1 d . . . . .
H14A H 0.6811 0.1043 0.8159 0.092 Uiso 1 1 calc R U . . .
H14B H 0.6624 0.0476 0.8353 0.092 Uiso 1 1 calc R U . . .
H14C H 0.6449 0.1534 0.8073 0.092 Uiso 1 1 calc R U . . .
C15 C 0.58242(7) -0.01642(18) 0.75066(8) 0.0474(5) Uani 1 1 d . . . . .
H15A H 0.5772 -0.0930 0.7465 0.057 Uiso 1 1 calc R U . . .
H15B H 0.5864 0.0034 0.7782 0.057 Uiso 1 1 calc R U . . .
C16 C 0.54699(6) 0.04259(16) 0.71203(7) 0.0392(4) Uani 1 1 d . . . . .
H16A H 0.5257 0.0129 0.7095 0.047 Uiso 1 1 calc R U . . .
H16B H 0.5436 0.0243 0.6847 0.047 Uiso 1 1 calc R U . . .
C17 C 0.56166(6) 0.22555(19) 0.77225(6) 0.0423(5) Uani 1 1 d . . . . .
H17A H 0.5886 0.2292 0.7914 0.064 Uiso 1 1 calc R U . . .
H17B H 0.5537 0.1706 0.7828 0.064 Uiso 1 1 calc R U . . .
H17C H 0.5516 0.2936 0.7724 0.064 Uiso 1 1 calc R U . . .
C18 C 0.49227(5) 0.22078(18) 0.67479(7) 0.0391(4) Uani 1 1 d . . . . .
H18A H 0.4877 0.2943 0.6780 0.054(7) Uiso 1 1 calc R . . . .
H18B H 0.4795 0.1741 0.6819 0.057(7) Uiso 1 1 calc R . . . .
H18C H 0.4831 0.2082 0.6445 0.055(7) Uiso 1 1 calc R . . . .
C19 C 0.54681(4) 0.35018(14) 0.66509(6) 0.0266(3) Uani 1 1 d . . . . .
C20 C 0.54442(5) 0.45425(15) 0.67867(6) 0.0313(4) Uani 1 1 d . . . . .
C21 C 0.52855(5) 0.53821(16) 0.64743(7) 0.0396(4) Uani 1 1 d . . . . .
H21 H 0.5271 0.6064 0.6565 0.047 Uiso 1 1 calc R U . . .
C22 C 0.51500(6) 0.52275(17) 0.60359(7) 0.0423(5) Uani 1 1 d . . . . .
H22 H 0.5057 0.5804 0.5838 0.051 Uiso 1 1 calc R U . . .
C23 C 0.51542(5) 0.42051(17) 0.58951(6) 0.0359(4) Uani 1 1 d . . . . .
H23 H 0.5055 0.4094 0.5598 0.043 Uiso 1 1 calc R U . . .
C24 C 0.53038(5) 0.33364(15) 0.61897(6) 0.0288(4) Uani 1 1 d . . . . .
C25 C 0.55909(6) 0.48151(16) 0.72621(7) 0.0370(4) Uani 1 1 d . . . . .
H25 H 0.5750 0.4219 0.7457 0.044 Uiso 1 1 calc R U . . .
C26 C 0.58264(7) 0.58485(19) 0.74387(8) 0.0505(5) Uani 1 1 d . . . . .
H26A H 0.6013 0.5818 0.7390 0.076 Uiso 1 1 calc R U . . .
H26B H 0.5947 0.5916 0.7753 0.076 Uiso 1 1 calc R U . . .
H26C H 0.5666 0.6458 0.7284 0.076 Uiso 1 1 calc R U . . .
C27 C 0.52676(7) 0.4949(2) 0.72970(9) 0.0520(6) Uani 1 1 d . . . . .
H27A H 0.5109 0.5531 0.7108 0.078 Uiso 1 1 calc R U . . .
H27B H 0.5369 0.5103 0.7601 0.078 Uiso 1 1 calc R U . . .
H27C H 0.5124 0.4297 0.7203 0.078 Uiso 1 1 calc R U . . .
C28 C 0.53188(5) 0.22227(16) 0.60371(6) 0.0318(4) Uani 1 1 d . . . . .
H28 H 0.5246 0.1713 0.6172 0.038 Uiso 1 1 calc R U . . .
C29 C 0.50466(6) 0.20562(19) 0.55308(6) 0.0433(5) Uani 1 1 d . . . . .
H29A H 0.4797 0.2246 0.5425 0.065 Uiso 1 1 calc R U . . .
H29B H 0.5051 0.1315 0.5462 0.065 Uiso 1 1 calc R U . . .
H29C H 0.5121 0.2502 0.5388 0.065 Uiso 1 1 calc R U . . .
C30 C 0.57317(5) 0.19720(16) 0.62358(6) 0.0334(4) Uani 1 1 d . . . . .
H30A H 0.5822 0.2479 0.6124 0.043(6) Uiso 1 1 calc R . . . .
H30B H 0.5752 0.1251 0.6153 0.047(6) Uiso 1 1 calc R . . . .
C31 C 0.64688(5) 0.41146(19) 0.72599(7) 0.0420(5) Uani 1 1 d . . . . .
H31 H 0.6236 0.4373 0.7202 0.050 Uiso 1 1 calc R U . . .
C32 C 0.67830(6) 0.4245(2) 0.77764(7) 0.0534(6) Uani 1 1 d D . . . .
C33 C 0.65989(10) 0.3821(3) 0.79902(11) 0.0567(9) Uani 0.8 1 d D U P A 1
H33A H 0.6411 0.4320 0.7934 0.085 Uiso 0.8 1 calc R U P A 1
H33B H 0.6787 0.3743 0.8307 0.085 Uiso 0.8 1 calc R U P A 1
H33C H 0.6484 0.3135 0.7863 0.085 Uiso 0.8 1 calc R U P A 1
C34 C 0.71270(9) 0.3513(4) 0.79549(12) 0.0662(10) Uani 0.8 1 d D U P A 1
H34A H 0.7045 0.2783 0.7867 0.099 Uiso 0.8 1 calc R U P A 1
H34B H 0.7297 0.3559 0.8275 0.099 Uiso 0.8 1 calc R U P A 1
H34C H 0.7253 0.3744 0.7833 0.099 Uiso 0.8 1 calc R U P A 1
C35 C 0.68941(14) 0.5426(3) 0.79243(14) 0.0664(11) Uani 0.8 1 d D U P A 1
H35A H 0.7026 0.5702 0.7815 0.100 Uiso 0.8 1 calc R U P A 1
H35B H 0.7054 0.5466 0.8245 0.100 Uiso 0.8 1 calc R U P A 1
H35C H 0.6672 0.5847 0.7805 0.100 Uiso 0.8 1 calc R U P A 1
C36 C 0.65085(5) 0.47490(17) 0.69256(7) 0.0447(5) Uani 1 1 d D . . . .
C40 C 0.36319(5) 0.37610(14) 0.52401(6) 0.0283(3) Uani 1 1 d . . . . .
C41 C 0.37373(5) 0.33240(15) 0.56504(6) 0.0315(4) Uani 1 1 d . . . . .
C42 C 0.39662(5) 0.24116(15) 0.58297(6) 0.0358(4) Uani 1 1 d . . . . .
H42 H 0.4026 0.2118 0.6093 0.043 Uiso 1 1 calc R U . . .
C43 C 0.41056(5) 0.19368(15) 0.56271(7) 0.0376(4) Uani 1 1 d . . . . .
H43 H 0.4260 0.1334 0.5753 0.045 Uiso 1 1 calc R U . . .
C44 C 0.40131(5) 0.23689(15) 0.52337(7) 0.0359(4) Uani 1 1 d . . . . .
H44 H 0.4113 0.2063 0.5101 0.043 Uiso 1 1 calc R U . . .
C45 C 0.37739(5) 0.32501(14) 0.50303(6) 0.0319(4) Uani 1 1 d . . . . .
C46 C 0.36226(6) 0.3838(2) 0.59175(7) 0.0442(5) Uani 1 1 d . . . . .
H46 H 0.3444 0.4418 0.5737 0.053 Uiso 1 1 calc R U . . .
C47 C 0.34292(8) 0.3037(3) 0.60293(9) 0.0711(8) Uani 1 1 d . . . . .
H47A H 0.3225 0.2693 0.5760 0.107 Uiso 1 1 calc R U . . .
H47B H 0.3334 0.3413 0.6165 0.107 Uiso 1 1 calc R U . . .
H47C H 0.3607 0.2504 0.6233 0.107 Uiso 1 1 calc R U . . .
C48 C 0.39654(7) 0.43341(19) 0.63448(7) 0.0469(5) Uani 1 1 d . . . . .
H48A H 0.4157 0.3796 0.6510 0.050(7) Uiso 1 1 calc R . . . .
H48B H 0.3895 0.4605 0.6524 0.059(7) Uiso 1 1 calc R . . . .
H48C H 0.4060 0.4913 0.6269 0.059(8) Uiso 1 1 calc R . . . .
C49 C 0.36606(6) 0.36085(16) 0.45773(7) 0.0408(5) Uani 1 1 d . . . . .
H49 H 0.3606 0.4381 0.4547 0.049 Uiso 1 1 calc R U . . .
C50 C 0.33003(8) 0.30256(18) 0.42017(7) 0.0568(6) Uani 1 1 d . . . . .
H50A H 0.3347 0.2266 0.4224 0.085 Uiso 1 1 calc R U . . .
H50B H 0.3225 0.3281 0.3917 0.085 Uiso 1 1 calc R U . . .
H50C H 0.3104 0.3166 0.4229 0.085 Uiso 1 1 calc R U . . .
C51 C 0.39674(8) 0.34286(19) 0.45185(9) 0.0575(7) Uani 1 1 d . . . . .
H51A H 0.4201 0.3711 0.4773 0.086 Uiso 1 1 calc R U . . .
H51B H 0.3900 0.3790 0.4253 0.086 Uiso 1 1 calc R U . . .
H51C H 0.3994 0.2672 0.4492 0.086 Uiso 1 1 calc R U . . .
C52 C 0.26952(7) 0.5014(2) 0.50052(11) 0.0701(8) Uani 1 1 d . . . . .
H52A H 0.2814 0.4743 0.5302 0.105 Uiso 1 1 calc R U . . .
H52B H 0.2432 0.4842 0.4822 0.105 Uiso 1 1 calc R U . . .
H52C H 0.2726 0.5781 0.5017 0.105 Uiso 1 1 calc R U . . .
C53 C 0.28273(6) 0.29118(16) 0.47529(8) 0.0466(5) Uani 1 1 d . . . . .
H53A H 0.2930 0.2535 0.4625 0.070 Uiso 1 1 calc R U . . .
H53B H 0.2562 0.2783 0.4575 0.070 Uiso 1 1 calc R U . . .
H53C H 0.2946 0.2660 0.5052 0.070 Uiso 1 1 calc R U . . .
C54 C 0.26314(7) 0.4822(2) 0.41558(9) 0.0667(8) Uani 1 1 d . . . . .
H54A H 0.2529 0.4177 0.3974 0.080 Uiso 1 1 calc R U . . .
H54B H 0.2420 0.5244 0.4089 0.080 Uiso 1 1 calc R U . . .
C55 C 0.28239(7) 0.54618(18) 0.40043(7) 0.0542(6) Uani 1 1 d . . . . .
H55A H 0.2664 0.5433 0.3680 0.065 Uiso 1 1 calc R U . . .
H55B H 0.3055 0.5089 0.4111 0.065 Uiso 1 1 calc R U . . .
C56 C 0.25242(5) 0.74832(18) 0.40937(7) 0.0424(5) Uani 1 1 d . . . . .
H56A H 0.2533 0.7316 0.4349 0.064 Uiso 1 1 calc R U . . .
H56B H 0.2300 0.7186 0.3830 0.064 Uiso 1 1 calc R U . . .
H56C H 0.2524 0.8250 0.4063 0.064 Uiso 1 1 calc R U . . .
C57 C 0.29721(6) 0.7469(2) 0.37266(7) 0.0470(5) Uani 1 1 d . . . . .
H57A H 0.3024 0.8226 0.3778 0.056(7) Uiso 1 1 calc R . . . .
H57B H 0.2737 0.7359 0.3438 0.065(8) Uiso 1 1 calc R . . . .
H57C H 0.3169 0.7117 0.3739 0.071(9) Uiso 1 1 calc R . . . .
C58 C 0.36201(5) 0.78712(14) 0.47367(5) 0.0272(3) Uani 1 1 d . . . . .
C59 C 0.35422(5) 0.89830(15) 0.47216(6) 0.0317(4) Uani 1 1 d . . . . .
C60 C 0.37992(6) 0.97425(16) 0.47792(7) 0.0388(4) Uani 1 1 d . . . . .
H60 H 0.3741 1.0469 0.4757 0.047 Uiso 1 1 calc R U . . .
C61 C 0.41363(6) 0.94498(17) 0.48674(7) 0.0418(4) Uani 1 1 d . . . . .
H61 H 0.4308 0.9970 0.4918 0.050 Uiso 1 1 calc R U . . .
C62 C 0.42140(5) 0.83633(16) 0.48791(6) 0.0363(4) Uani 1 1 d . . . . .
H62 H 0.4440 0.8158 0.4937 0.044 Uiso 1 1 calc R U . . .
C63 C 0.39613(5) 0.75756(15) 0.48054(6) 0.0298(4) Uani 1 1 d . . . . .
C64 C 0.31961(5) 0.94137(15) 0.46634(6) 0.0346(4) Uani 1 1 d . . . . .
H64 H 0.3061 0.8801 0.4668 0.042 Uiso 1 1 calc R U . . .
C65 C 0.33027(6) 1.01773(16) 0.50449(7) 0.0428(5) Uani 1 1 d . . . . .
H65A H 0.3406 1.0828 0.5023 0.064 Uiso 1 1 calc R U . . .
H65B H 0.3486 0.9837 0.5327 0.064 Uiso 1 1 calc R U . . .
H65C H 0.3083 1.0345 0.5024 0.064 Uiso 1 1 calc R U . . .
C66 C 0.29273(6) 1.00108(17) 0.42186(8) 0.0474(5) Uani 1 1 d . . . . .
H66A H 0.2714 1.0264 0.4197 0.071 Uiso 1 1 calc R U . . .
H66B H 0.2844 0.9530 0.3975 0.071 Uiso 1 1 calc R U . . .
H66C H 0.3055 1.0611 0.4205 0.071 Uiso 1 1 calc R U . . .
C67 C 0.40433(5) 0.63911(15) 0.47983(6) 0.0305(4) Uani 1 1 d . . . . .
H67 H 0.3819 0.6082 0.4526 0.037 Uiso 1 1 calc R U . . .
C68 C 0.43708(6) 0.61964(17) 0.47776(7) 0.0398(4) Uani 1 1 d . . . . .
H68A H 0.4598 0.6479 0.5042 0.060 Uiso 1 1 calc R U . . .
H68B H 0.4321 0.6550 0.4520 0.060 Uiso 1 1 calc R U . . .
H68C H 0.4399 0.5438 0.4758 0.060 Uiso 1 1 calc R U . . .
C69 C 0.40998(5) 0.58061(14) 0.51985(6) 0.0283(3) Uani 1 1 d . . . . .
H69A H 0.4318 0.6096 0.5477 0.044(6) Uiso 1 1 calc R . . . .
H69B H 0.4141 0.5045 0.5188 0.034(5) Uiso 1 1 calc R . . . .
C70 C 0.37752(5) 0.75925(15) 0.58312(6) 0.0315(4) Uani 1 1 d . . . . .
H70 H 0.3707 0.8089 0.5590 0.038 Uiso 1 1 calc R U . . .
C71 C 0.41897(6) 0.78891(17) 0.62379(7) 0.0396(4) Uani 1 1 d . . . . .
C72 C 0.42434(7) 0.9109(2) 0.63073(9) 0.0562(6) Uani 1 1 d . . . . .
H72A H 0.4153 0.9451 0.6030 0.084 Uiso 1 1 calc R U . . .
H72B H 0.4505 0.9267 0.6526 0.084 Uiso 1 1 calc R U . . .
H72C H 0.4105 0.9373 0.6409 0.084 Uiso 1 1 calc R U . . .
C73 C 0.44509(6) 0.7512(2) 0.61292(8) 0.0516(6) Uani 1 1 d . . . . .
H73A H 0.4444 0.6742 0.6110 0.077 Uiso 1 1 calc R U . . .
H73B H 0.4703 0.7744 0.6361 0.077 Uiso 1 1 calc R U . . .
H73C H 0.4370 0.7814 0.5849 0.077 Uiso 1 1 calc R U . . .
C74 C 0.43265(7) 0.7363(2) 0.66830(7) 0.0540(6) Uani 1 1 d . . . . .
H74A H 0.4192 0.7662 0.6784 0.081 Uiso 1 1 calc R U . . .
H74B H 0.4590 0.7497 0.6902 0.081 Uiso 1 1 calc R U . . .
H74C H 0.4283 0.6602 0.6641 0.081 Uiso 1 1 calc R U . . .
C75 C 0.34541(6) 0.76898(16) 0.58856(6) 0.0362(4) Uani 1 1 d . . . . .
C76 C 0.34619(7) 0.8725(2) 0.61141(8) 0.0506(5) Uani 1 1 d . . . . .
H76A H 0.3673 0.8707 0.6425 0.076 Uiso 1 1 calc R U . . .
H76B H 0.3234 0.8779 0.6086 0.076 Uiso 1 1 calc R U . . .
H76C H 0.3483 0.9335 0.5974 0.076 Uiso 1 1 calc R U . . .
C77 C 0.30828(6) 0.77157(18) 0.54111(7) 0.0404(4) Uani 1 1 d . . . . .
H77A H 0.3059 0.8394 0.5274 0.061 Uiso 1 1 calc R U . . .
H77B H 0.2877 0.7624 0.5425 0.061 Uiso 1 1 calc R U . . .
H77C H 0.3081 0.7145 0.5237 0.061 Uiso 1 1 calc R U . . .
C78 C 0.34406(6) 0.67235(19) 0.61286(7) 0.0457(5) Uani 1 1 d . . . . .
H78A H 0.3432 0.6071 0.5986 0.069 Uiso 1 1 calc R U . . .
H78B H 0.3221 0.6772 0.6118 0.069 Uiso 1 1 calc R U . . .
H78C H 0.3661 0.6722 0.6434 0.069 Uiso 1 1 calc R U . . .
C1 C 0.63020(18) -0.0014(6) 0.6890(3) 0.0388(15) Uani 0.55 1 d G U P B 1
C2 C 0.66740(16) 0.0004(5) 0.7045(2) 0.0476(15) Uani 0.55 1 d DG U P B 1
C3 C 0.67877(11) -0.0638(5) 0.6843(2) 0.0520(15) Uani 0.55 1 d G U P B 1
H3 H 0.7037 -0.0626 0.6947 0.062 Uiso 0.55 1 calc R U P B 1
C4 C 0.65293(13) -0.1300(4) 0.6487(2) 0.0561(16) Uani 0.55 1 d G U P B 1
H4 H 0.6605 -0.1730 0.6352 0.067 Uiso 0.55 1 calc R U P B 1
C5 C 0.61573(12) -0.1318(5) 0.6332(2) 0.0543(16) Uani 0.55 1 d G U P B 1
H5 H 0.5984 -0.1761 0.6093 0.065 Uiso 0.55 1 calc R U P B 1
C6 C 0.60437(13) -0.0675(6) 0.6533(3) 0.0409(12) Uani 0.55 1 d DG U P B 1
C7 C 0.6967(2) 0.0765(5) 0.7411(2) 0.0520(16) Uani 0.55 1 d D U P B 1
H7 H 0.6842 0.1211 0.7501 0.062 Uiso 0.55 1 calc R U P B 1
C8 C 0.71306(17) 0.1517(8) 0.7246(3) 0.0506(17) Uani 0.55 1 d D U P B 1
H8A H 0.7230 0.1097 0.7124 0.063(15) Uiso 0.55 1 calc R . P B 1
H8B H 0.7328 0.1942 0.7490 0.08(3) Uiso 0.55 1 calc R . P B 1
H8C H 0.6936 0.1982 0.7018 0.039(11) Uiso 0.55 1 calc R . P B 1
C9 C 0.7276(2) 0.0124(6) 0.7821(2) 0.072(2) Uani 0.55 1 d D U P B 1
H9A H 0.7173 -0.0230 0.7952 0.108 Uiso 0.55 1 calc R U P B 1
H9B H 0.7473 0.0602 0.8036 0.108 Uiso 0.55 1 calc R U P B 1
H9C H 0.7376 -0.0405 0.7732 0.108 Uiso 0.55 1 calc R U P B 1
C10 C 0.56293(16) -0.0789(10) 0.6331(3) 0.0461(13) Uani 0.55 1 d D U P B 1
H10 H 0.5555 -0.0146 0.6410 0.055 Uiso 0.55 1 calc R U P B 1
C11 C 0.5358(2) -0.0916(10) 0.5821(3) 0.0623(18) Uani 0.55 1 d D U P B 1
H11A H 0.5407 -0.0365 0.5684 0.093 Uiso 0.55 1 calc R U P B 1
H11B H 0.5104 -0.0851 0.5722 0.093 Uiso 0.55 1 calc R U P B 1
H11C H 0.5393 -0.1610 0.5739 0.093 Uiso 0.55 1 calc R U P B 1
C12 C 0.5560(2) -0.1770(9) 0.6520(3) 0.0576(16) Uani 0.55 1 d D U P B 1
H12A H 0.5646 -0.2408 0.6464 0.086 Uiso 0.55 1 calc R U P B 1
H12B H 0.5296 -0.1834 0.6379 0.086 Uiso 0.55 1 calc R U P B 1
H12C H 0.5695 -0.1683 0.6837 0.086 Uiso 0.55 1 calc R U P B 1
C37 C 0.62414(7) 0.4240(2) 0.64573(8) 0.0449(6) Uani 0.8 1 d D U P C 1
H37A H 0.5989 0.4248 0.6367 0.067 Uiso 0.8 1 calc R U P C 1
H37B H 0.6317 0.3512 0.6466 0.067 Uiso 0.8 1 calc R U P C 1
H37C H 0.6252 0.4645 0.6247 0.067 Uiso 0.8 1 calc R U P C 1
C38 C 0.63969(10) 0.5910(2) 0.68877(12) 0.0597(8) Uani 0.8 1 d D U P C 1
H38A H 0.6392 0.6251 0.6655 0.090 Uiso 0.8 1 calc R U P C 1
H38B H 0.6576 0.6269 0.7166 0.090 Uiso 0.8 1 calc R U P C 1
H38C H 0.6152 0.5950 0.6818 0.090 Uiso 0.8 1 calc R U P C 1
C39 C 0.69004(8) 0.4634(3) 0.70367(11) 0.0576(8) Uani 0.8 1 d D U P C 1
H39A H 0.6963 0.3886 0.7061 0.086 Uiso 0.8 1 calc R U P C 1
H39B H 0.7083 0.4989 0.7315 0.086 Uiso 0.8 1 calc R U P C 1
H39C H 0.6899 0.4956 0.6803 0.086 Uiso 0.8 1 calc R U P C 1
C1A C 0.6377(2) 0.0181(7) 0.6925(3) 0.047(2) Uani 0.45 1 d G U P B 2
C2A C 0.6751(2) 0.0312(6) 0.7096(2) 0.0418(16) Uani 0.45 1 d DG U P B 2
C3A C 0.69022(15) -0.0313(6) 0.6933(2) 0.059(2) Uani 0.45 1 d G U P B 2
H3A H 0.7152 -0.0225 0.7047 0.071 Uiso 0.45 1 calc R U P B 2
C4A C 0.66798(17) -0.1069(5) 0.6600(2) 0.063(2) Uani 0.45 1 d G U P B 2
H4A H 0.6781 -0.1487 0.6492 0.076 Uiso 0.45 1 calc R U P B 2
C5A C 0.63061(17) -0.1200(6) 0.6430(2) 0.0515(18) Uani 0.45 1 d G U P B 2
H5A H 0.6157 -0.1705 0.6207 0.062 Uiso 0.45 1 calc R U P B 2
C6A C 0.61548(17) -0.0575(8) 0.6592(3) 0.0504(18) Uani 0.45 1 d DG U P B 2
C7A C 0.7016(2) 0.1130(6) 0.7454(2) 0.0497(19) Uani 0.45 1 d D U P B 2
H7A H 0.6862 0.1651 0.7474 0.060 Uiso 0.45 1 calc R U P B 2
C8A C 0.7250(3) 0.1756(10) 0.7349(4) 0.054(2) Uani 0.45 1 d D U P B 2
H8AA H 0.7399 0.2285 0.7577 0.051(16) Uiso 0.45 1 calc R . P B 2
H8AB H 0.7085 0.2106 0.7065 0.08(2) Uiso 0.45 1 calc R . P B 2
H8AC H 0.7411 0.1267 0.7340 0.067(19) Uiso 0.45 1 calc R . P B 2
C9A C 0.7295(2) 0.0632(7) 0.7918(3) 0.0607(19) Uani 0.45 1 d D U P B 2
H9AA H 0.7443 0.0098 0.7904 0.091 Uiso 0.45 1 calc R U P B 2
H9AB H 0.7160 0.0302 0.8012 0.091 Uiso 0.45 1 calc R U P B 2
H9AC H 0.7456 0.1183 0.8126 0.091 Uiso 0.45 1 calc R U P B 2
C10A C 0.5743(2) -0.0749(12) 0.6391(4) 0.0525(19) Uani 0.45 1 d D U P B 2
H10A H 0.5664 -0.0116 0.6471 0.063 Uiso 0.45 1 calc R U P B 2
C11A C 0.5484(3) -0.0807(13) 0.5879(4) 0.068(3) Uani 0.45 1 d D U P B 2
H11D H 0.5542 -0.0229 0.5762 0.102 Uiso 0.45 1 calc R U P B 2
H11E H 0.5227 -0.0748 0.5770 0.102 Uiso 0.45 1 calc R U P B 2
H11F H 0.5520 -0.1482 0.5786 0.102 Uiso 0.45 1 calc R U P B 2
C12A C 0.5690(3) -0.1724(12) 0.6600(5) 0.074(3) Uani 0.45 1 d D U P B 2
H12D H 0.5760 -0.2369 0.6527 0.111 Uiso 0.45 1 calc R U P B 2
H12E H 0.5431 -0.1771 0.6486 0.111 Uiso 0.45 1 calc R U P B 2
H12F H 0.5845 -0.1641 0.6919 0.111 Uiso 0.45 1 calc R U P B 2
C37A C 0.61004(14) 0.5019(7) 0.6529(2) 0.0360(18) Uani 0.2 1 d D U P C 2
H37D H 0.5954 0.4371 0.6420 0.054 Uiso 0.2 1 calc R U P C 2
H37E H 0.6097 0.5346 0.6295 0.054 Uiso 0.2 1 calc R U P C 2
H37F H 0.5996 0.5508 0.6626 0.054 Uiso 0.2 1 calc R U P C 2
C38A C 0.6679(3) 0.5890(5) 0.7068(5) 0.068(3) Uani 0.2 1 d D U P C 2
H38D H 0.6593 0.6242 0.7218 0.102 Uiso 0.2 1 calc R U P C 2
H38E H 0.6602 0.6297 0.6808 0.102 Uiso 0.2 1 calc R U P C 2
H38F H 0.6948 0.5840 0.7266 0.102 Uiso 0.2 1 calc R U P C 2
C39A C 0.6691(3) 0.4147(8) 0.6751(4) 0.052(2) Uani 0.2 1 d D U P C 2
H39D H 0.6943 0.3956 0.6996 0.079 Uiso 0.2 1 calc R U P C 2
H39E H 0.6695 0.4598 0.6546 0.079 Uiso 0.2 1 calc R U P C 2
H39F H 0.6549 0.3507 0.6599 0.079 Uiso 0.2 1 calc R U P C 2
C34A C 0.71814(18) 0.4087(11) 0.7903(4) 0.046(3) Uani 0.2 1 d D U P A 2
H34D H 0.7192 0.3413 0.7786 0.068 Uiso 0.2 1 calc R U P A 2
H34E H 0.7364 0.4087 0.8222 0.068 Uiso 0.2 1 calc R U P A 2
H34F H 0.7235 0.4663 0.7779 0.068 Uiso 0.2 1 calc R U P A 2
C33A C 0.6736(4) 0.3440(11) 0.8052(5) 0.069(4) Uani 0.2 1 d D U P A 2
H33D H 0.6482 0.3468 0.7956 0.104 Uiso 0.2 1 calc R U P A 2
H33E H 0.6905 0.3626 0.8363 0.104 Uiso 0.2 1 calc R U P A 2
H33F H 0.6791 0.2726 0.8010 0.104 Uiso 0.2 1 calc R U P A 2
C35A C 0.6844(6) 0.5288(9) 0.8039(6) 0.089(6) Uani 0.2 1 d D U P A 2
H35D H 0.6851 0.5894 0.7885 0.134 Uiso 0.2 1 calc R U P A 2
H35E H 0.7078 0.5241 0.8333 0.134 Uiso 0.2 1 calc R U P A 2
H35F H 0.6642 0.5374 0.8060 0.134 Uiso 0.2 1 calc R U P A 2

loop_
_atom_site_aniso_label
_atom_site_aniso_U_11
_atom_site_aniso_U_22
_atom_site_aniso_U_33
_atom_site_aniso_U_23
_atom_site_aniso_U_13
_atom_site_aniso_U_12
K1 0.0287(2) 0.0458(2) 0.0325(2) 0.00689(16) 0.01406(17) -0.00376(17)
K2 0.0451(3) 0.0739(3) 0.0399(2) 0.0166(2) 0.0309(2) 0.0171(2)
Si1 0.0437(3) 0.0513(3) 0.0382(3) 0.0190(2) 0.0314(3) 0.0178(2)
Si2 0.0226(2) 0.0395(2) 0.0232(2) 0.00384(18) 0.01653(19) 0.00163(18)
Si3 0.0234(2) 0.0324(3) 0.0466(3) 0.0033(2) 0.0093(2) -0.0001(2)
Si4 0.0275(2) 0.0342(2) 0.0201(2) 0.00379(17) 0.0106(2) 0.00289(19)
Al1 0.0237(2) 0.0452(3) 0.0248(2) 0.0112(2) 0.0182(2) 0.0096(2)
Al2 0.0223(2) 0.0298(2) 0.0188(2) 0.00300(17) 0.0124(2) 0.00375(19)
O1 0.0214(6) 0.0655(9) 0.0305(7) 0.0110(6) 0.0153(6) 0.0017(6)
O2 0.0297(6) 0.0354(6) 0.0218(6) -0.0003(5) 0.0152(5) 0.0033(5)
N1 0.0459(9) 0.0504(9) 0.0342(8) 0.0172(7) 0.0317(8) 0.0231(8)
N2 0.0218(7) 0.0350(7) 0.0239(7) 0.0052(5) 0.0158(6) 0.0041(6)
N3 0.0242(7) 0.0300(7) 0.0238(7) 0.0021(5) 0.0107(6) 0.0020(6)
N4 0.0237(7) 0.0303(7) 0.0214(6) 0.0034(5) 0.0128(6) 0.0028(6)
C13 0.092(2) 0.0701(17) 0.0793(18) 0.0454(15) 0.0686(18) 0.0485(16)
C14 0.0590(15) 0.0900(19) 0.0329(11) 0.0177(12) 0.0267(11) -0.0019(14)
C15 0.0526(13) 0.0430(11) 0.0592(13) 0.0180(10) 0.0404(12) 0.0090(10)
C16 0.0404(11) 0.0395(10) 0.0468(11) 0.0047(8) 0.0311(10) -0.0013(8)
C17 0.0448(12) 0.0607(13) 0.0304(10) 0.0038(9) 0.0274(9) 0.0052(10)
C18 0.0249(9) 0.0588(12) 0.0380(10) 0.0078(9) 0.0213(9) 0.0015(8)
C19 0.0170(7) 0.0384(9) 0.0264(8) 0.0053(7) 0.0143(7) 0.0009(7)
C20 0.0214(8) 0.0377(9) 0.0346(9) 0.0024(7) 0.0169(8) 0.0002(7)
C21 0.0292(10) 0.0338(9) 0.0477(11) 0.0046(8) 0.0190(9) 0.0001(8)
C22 0.0289(10) 0.0433(11) 0.0429(11) 0.0177(9) 0.0156(9) 0.0033(8)
C23 0.0245(9) 0.0514(11) 0.0292(9) 0.0120(8) 0.0148(8) 0.0016(8)
C24 0.0182(8) 0.0437(10) 0.0261(8) 0.0062(7) 0.0142(7) 0.0013(7)
C25 0.0355(10) 0.0408(10) 0.0403(10) -0.0029(8) 0.0258(9) 0.0016(8)
C26 0.0508(13) 0.0502(12) 0.0496(13) -0.0128(10) 0.0298(11) -0.0085(10)
C27 0.0517(13) 0.0569(13) 0.0640(15) -0.0087(11) 0.0436(13) 0.0033(11)
C28 0.0272(9) 0.0470(10) 0.0245(8) 0.0031(7) 0.0174(8) 0.0020(8)
C29 0.0346(10) 0.0649(14) 0.0287(10) -0.0022(9) 0.0182(9) 0.0013(10)
C30 0.0316(9) 0.0484(10) 0.0301(9) 0.0084(8) 0.0238(8) 0.0091(8)
C31 0.0252(9) 0.0676(14) 0.0348(10) 0.0087(9) 0.0189(9) 0.0000(9)
C32 0.0334(11) 0.0906(18) 0.0336(11) -0.0008(11) 0.0188(10) -0.0005(11)
C33 0.055(2) 0.082(2) 0.0295(16) 0.0048(15) 0.0234(17) 0.0004(17)
C34 0.0344(15) 0.114(3) 0.0340(16) 0.007(2) 0.0123(13) 0.002(2)
C35 0.0465(19) 0.101(3) 0.041(2) -0.0117(18) 0.0211(16) -0.0312(19)
C36 0.0321(10) 0.0627(13) 0.0398(11) 0.0020(9) 0.0221(9) -0.0134(9)
C40 0.0233(8) 0.0302(8) 0.0257(8) 0.0025(6) 0.0118(7) -0.0001(7)
C41 0.0239(8) 0.0387(9) 0.0284(9) 0.0056(7) 0.0139(8) 0.0000(7)
C42 0.0276(9) 0.0383(10) 0.0298(9) 0.0102(7) 0.0112(8) -0.0018(8)
C43 0.0296(9) 0.0289(9) 0.0391(10) 0.0031(7) 0.0128(9) 0.0007(7)
C44 0.0341(10) 0.0309(9) 0.0404(10) -0.0031(7) 0.0213(9) -0.0014(8)
C45 0.0339(9) 0.0296(8) 0.0304(9) -0.0004(7) 0.0184(8) -0.0019(7)
C46 0.0382(11) 0.0667(14) 0.0321(10) 0.0125(9) 0.0235(9) 0.0113(10)
C47 0.0554(15) 0.120(3) 0.0552(15) 0.0083(15) 0.0424(14) -0.0108(16)
C48 0.0543(13) 0.0559(13) 0.0324(10) 0.0080(9) 0.0272(10) 0.0129(11)
C49 0.0578(13) 0.0322(9) 0.0338(10) -0.0006(7) 0.0284(10) 0.0031(9)
C50 0.0803(18) 0.0412(11) 0.0331(11) -0.0046(9) 0.0259(12) -0.0012(11)
C51 0.095(2) 0.0468(12) 0.0596(14) 0.0026(10) 0.0622(16) 0.0082(12)
C52 0.0344(12) 0.0604(15) 0.110(2) -0.0197(15) 0.0407(15) -0.0041(11)
C53 0.0388(11) 0.0353(10) 0.0510(13) 0.0025(9) 0.0194(10) -0.0044(9)
C54 0.0377(12) 0.0520(14) 0.0529(15) 0.0100(11) -0.0028(11) -0.0118(11)
C55 0.0540(14) 0.0406(11) 0.0262(10) -0.0018(8) 0.0024(10) -0.0018(10)
C56 0.0258(9) 0.0526(12) 0.0395(11) 0.0026(9) 0.0149(9) 0.0001(9)
C57 0.0437(12) 0.0675(15) 0.0256(10) 0.0113(9) 0.0187(9) 0.0083(11)
C58 0.0257(8) 0.0335(9) 0.0204(8) 0.0043(6) 0.0129(7) 0.0025(7)
C59 0.0299(9) 0.0350(9) 0.0278(9) 0.0036(7) 0.0162(8) 0.0023(7)
C60 0.0408(11) 0.0328(9) 0.0435(11) 0.0007(8) 0.0258(10) -0.0021(8)
C61 0.0393(11) 0.0439(11) 0.0458(11) 0.0004(9) 0.0277(10) -0.0082(9)
C62 0.0293(9) 0.0476(11) 0.0334(9) 0.0061(8) 0.0196(8) 0.0016(8)
C63 0.0279(9) 0.0390(9) 0.0225(8) 0.0064(7) 0.0152(7) 0.0044(7)
C64 0.0311(9) 0.0293(9) 0.0388(10) 0.0022(7) 0.0187(9) 0.0030(7)
C65 0.0431(11) 0.0359(10) 0.0517(12) -0.0026(9) 0.0299(10) 0.0040(9)
C66 0.0408(11) 0.0383(10) 0.0486(12) 0.0092(9) 0.0194(10) 0.0092(9)
C67 0.0296(9) 0.0407(9) 0.0260(8) 0.0072(7) 0.0193(8) 0.0078(7)
C68 0.0419(11) 0.0508(11) 0.0399(10) 0.0140(9) 0.0316(10) 0.0139(9)
C69 0.0280(9) 0.0350(9) 0.0239(8) 0.0065(7) 0.0167(7) 0.0077(7)
C70 0.0327(9) 0.0364(9) 0.0252(8) -0.0010(7) 0.0174(8) 0.0028(7)
C71 0.0336(10) 0.0471(11) 0.0307(10) -0.0075(8) 0.0156(9) -0.0003(8)
C72 0.0482(13) 0.0502(13) 0.0587(15) -0.0135(11) 0.0262(12) -0.0091(11)
C73 0.0325(11) 0.0684(15) 0.0460(12) -0.0147(11) 0.0196(10) -0.0055(10)
C74 0.0438(12) 0.0703(15) 0.0312(11) -0.0053(10) 0.0138(10) -0.0004(11)
C75 0.0376(10) 0.0445(10) 0.0318(9) -0.0013(8) 0.0237(9) 0.0054(8)
C76 0.0525(13) 0.0582(13) 0.0492(12) -0.0111(10) 0.0351(12) 0.0057(11)
C77 0.0353(10) 0.0511(11) 0.0379(10) 0.0008(9) 0.0238(9) 0.0067(9)
C78 0.0466(12) 0.0602(13) 0.0408(11) 0.0076(10) 0.0319(10) 0.0095(10)
C1 0.049(3) 0.048(3) 0.050(3) 0.030(3) 0.047(3) 0.026(2)
C2 0.043(3) 0.062(4) 0.049(3) 0.029(2) 0.033(2) 0.023(2)
C3 0.053(3) 0.062(4) 0.066(4) 0.028(3) 0.049(3) 0.027(3)
C4 0.073(5) 0.056(3) 0.073(4) 0.009(3) 0.061(4) 0.015(3)
C5 0.064(4) 0.050(3) 0.077(4) 0.003(2) 0.057(4) 0.009(3)
C6 0.054(3) 0.036(2) 0.054(3) 0.009(2) 0.044(3) 0.012(2)
C7 0.034(2) 0.093(4) 0.039(3) 0.027(3) 0.027(2) 0.022(3)
C8 0.030(3) 0.087(5) 0.040(4) 0.018(3) 0.024(3) 0.015(3)
C9 0.044(3) 0.108(5) 0.048(3) 0.039(3) 0.020(3) 0.014(4)
C10 0.056(3) 0.039(2) 0.061(3) -0.007(2) 0.045(3) -0.004(3)
C11 0.073(5) 0.055(3) 0.061(3) -0.018(3) 0.041(4) -0.015(4)
C12 0.063(4) 0.042(3) 0.077(4) -0.004(3) 0.047(4) -0.011(3)
C37 0.0413(14) 0.0563(15) 0.0385(13) 0.0061(11) 0.0248(12) -0.0099(12)
C38 0.067(2) 0.0564(17) 0.063(2) 0.0038(15) 0.0437(18) -0.0070(16)
C39 0.0465(16) 0.082(2) 0.0554(18) 0.0036(15) 0.0367(15) -0.0124(15)
C1A 0.065(5) 0.043(4) 0.039(3) 0.014(3) 0.034(3) 0.027(3)
C2A 0.047(3) 0.064(4) 0.036(3) 0.027(3) 0.036(3) 0.036(3)
C3A 0.055(4) 0.085(6) 0.054(3) 0.018(3) 0.041(3) 0.036(4)
C4A 0.062(5) 0.079(5) 0.063(4) 0.007(4) 0.045(4) 0.037(4)
C5A 0.060(5) 0.060(4) 0.064(4) 0.004(3) 0.053(4) 0.020(4)
C6A 0.071(4) 0.053(4) 0.056(4) 0.012(3) 0.053(4) 0.022(4)
C7A 0.035(3) 0.089(5) 0.028(2) 0.019(3) 0.021(2) 0.033(3)
C8A 0.049(5) 0.083(5) 0.039(4) 0.021(3) 0.031(3) 0.028(4)
C9A 0.037(3) 0.107(6) 0.040(3) 0.032(3) 0.025(2) 0.021(4)
C10A 0.074(4) 0.039(3) 0.057(3) -0.006(3) 0.046(4) 0.002(4)
C11A 0.071(5) 0.062(4) 0.068(4) -0.020(3) 0.040(5) -0.004(4)
C12A 0.073(5) 0.045(3) 0.082(4) -0.009(3) 0.036(5) -0.019(5)
C37A 0.039(4) 0.042(4) 0.042(4) 0.007(3) 0.032(3) -0.002(3)
C38A 0.050(5) 0.076(6) 0.067(5) 0.009(5) 0.030(5) 0.000(5)
C39A 0.032(4) 0.070(5) 0.054(5) 0.013(4) 0.026(4) -0.004(4)
C34A 0.026(5) 0.071(7) 0.024(4) 0.006(5) 0.007(4) 0.010(5)
C33A 0.055(6) 0.101(7) 0.033(5) 0.011(5) 0.017(5) 0.009(6)
C35A 0.059(8) 0.105(8) 0.064(9) -0.003(7) 0.017(6) -0.039(7)

loop_
_atom_type_symbol
_atom_type_description
_atom_type_scat_dispersion_real
_atom_type_scat_dispersion_imag
_atom_type_scat_source
C C 0.0181 0.0091 'International Tables Vol C Tables 4.2.6.8 and 6.1.1.4'
H H 0.0000 0.0000 'International Tables Vol C Tables 4.2.6.8 and 6.1.1.4'
Al Al 0.2130 0.2455 'International Tables Vol C Tables 4.2.6.8 and 6.1.1.4'
K K 0.3868 1.0657 'International Tables Vol C Tables 4.2.6.8 and 6.1.1.4'
N N 0.0311 0.0180 'International Tables Vol C Tables 4.2.6.8 and 6.1.1.4'
O O 0.0492 0.0322 'International Tables Vol C Tables 4.2.6.8 and 6.1.1.4'
Si Si 0.2541 0.3302 'International Tables Vol C Tables 4.2.6.8 and 6.1.1.4'

loop_
_geom_angle_atom_site_label_1
_geom_angle_atom_site_label_2
_geom_angle_atom_site_label_3
_geom_angle
_geom_angle_site_symmetry_1
_geom_angle_site_symmetry_3
_geom_angle_publ_flag
C20 K1 C19 23.57(4) . . ?
C21 K1 C19 42.35(5) . . ?
C21 K1 C20 24.50(5) . . ?
C21 K1 C24 50.74(5) . . ?
C21 K1 C40 158.38(5) . . ?
C21 K1 C43 142.77(5) . . ?
C21 K1 C44 139.14(6) . . ?
C21 K1 C45 145.09(5) . . ?
C22 K1 C19 50.34(5) . . ?
C22 K1 C20 44.24(5) . . ?
C22 K1 C21 25.90(6) . . ?
C22 K1 C23 25.91(6) . . ?
C22 K1 C24 44.24(5) . . ?
C22 K1 C40 136.92(5) . . ?
C22 K1 C41 162.74(5) . . ?
C22 K1 C42 155.60(6) . . ?
C22 K1 C43 130.86(6) . . ?
C22 K1 C44 116.96(6) . . ?
C22 K1 C45 119.20(5) . . ?
C23 K1 C19 42.60(4) . . ?
C23 K1 C20 50.84(5) . . ?
C23 K1 C21 44.89(6) . . ?
C23 K1 C24 24.58(4) . . ?
C23 K1 C40 128.03(5) . . ?
C23 K1 C43 105.10(6) . . ?
C23 K1 C44 94.38(5) . . ?
C23 K1 C45 104.08(5) . . ?
C24 K1 C19 23.81(4) . . ?
C24 K1 C20 42.62(4) . . ?
C40 K1 C19 152.63(5) . . ?
C40 K1 C20 176.08(5) . . ?
C40 K1 C24 134.44(5) . . ?
C40 K1 C44 44.07(5) . . ?
C40 K1 C45 25.14(4) . . ?
C41 K1 C19 141.11(5) . . ?
C41 K1 C20 152.53(5) . . ?
C41 K1 C21 169.14(6) . . ?
C41 K1 C23 145.96(6) . . ?
C41 K1 C24 137.87(5) . . ?
C41 K1 C40 25.96(4) . . ?
C41 K1 C42 26.16(5) . . ?
C41 K1 C43 45.26(5) . . ?
C41 K1 C44 51.64(5) . . ?
C41 K1 C45 44.51(5) . . ?
C42 K1 C19 115.22(5) . . ?
C42 K1 C20 131.51(5) . . ?
C42 K1 C21 155.97(5) . . ?
C42 K1 C23 129.69(6) . . ?
C42 K1 C24 113.64(5) . . ?
C42 K1 C40 45.43(5) . . ?
C42 K1 C43 25.10(5) . . ?
C42 K1 C44 43.52(5) . . ?
C42 K1 C45 51.18(5) . . ?
C43 K1 C19 101.68(5) . . ?
C43 K1 C20 123.79(5) . . ?
C43 K1 C24 92.64(5) . . ?
C43 K1 C40 52.32(5) . . ?
C43 K1 C44 24.51(5) . . ?
C43 K1 C45 43.53(5) . . ?
C44 K1 C19 108.88(5) . . ?
C44 K1 C20 132.32(5) . . ?
C44 K1 C24 91.50(5) . . ?
C44 K1 C45 24.34(5) . . ?
C45 K1 C19 130.64(5) . . ?
C45 K1 C20 152.28(5) . . ?
C45 K1 C24 109.69(5) . . ?
C61 K2 C60 24.85(5) . . ?
C61 K2 C2 137.8(12) . 5_666 ?
C61 K2 C3 118.8(13) . 5_666 ?
C61 K2 C4 95.1(13) . 5_666 ?
C61 K2 C1A 132.07(14) . 5_666 ?
C61 K2 C2A 145.7(14) . 5_666 ?
C61 K2 C3A 126.4(15) . 5_666 ?
C61 K2 C4A 102.2(16) . 5_666 ?
C61 K2 C5A 93.6(15) . 5_666 ?
C61 K2 C6A 106.8(14) . 5_666 ?
C62 K2 C60 43.92(5) . . ?
C62 K2 C61 26.13(6) . . ?
C62 K2 C2 159.0(13) . 5_666 ?
C62 K2 C3 144.9(13) . 5_666 ?
C62 K2 C4 120.6(13) . 5_666 ?
C62 K2 C1A 142.76(14) . 5_666 ?
C62 K2 C2A 167.3(18) . 5_666 ?
C62 K2 C3A 152.3(15) . 5_666 ?
C62 K2 C4A 128.3(16) . 5_666 ?
C62 K2 C5A 116.5(14) . 5_666 ?
C62 K2 C6A 122.2(13) . 5_666 ?
C2 K2 C60 130.1(11) 5_666 . ?
C2 K2 C4 44.2(4) 5_666 5_666 ?
C3 K2 C60 105.4(14) 5_666 . ?
C3 K2 C2 25.6(3) 5_666 5_666 ?
C3 K2 C4 25.13(19) 5_666 5_666 ?
C4 K2 C60 86.8(14) 5_666 . ?
C1A K2 C60 136.80(14) 5_666 . ?
C1A K2 C4A 52.6(19) 5_666 5_666 ?
C1A K2 C5A 44.9(17) 5_666 5_666 ?
C1A K2 C6A 25.5(14) 5_666 5_666 ?
C2A K2 C60 134.8(13) 5_666 . ?
C2A K2 C1A 25.8(18) 5_666 5_666 ?
C2A K2 C3A 25.8(4) 5_666 5_666 ?
C2A K2 C4A 45.3(5) 5_666 5_666 ?
C2A K2 C5A 52.5(9) 5_666 5_666 ?
C2A K2 C6A 45.1(10) 5_666 5_666 ?
C3A K2 C60 109.7(17) 5_666 . ?
C3A K2 C1A 45(2) 5_666 5_666 ?
C3A K2 C4A 25.65(18) 5_666 5_666 ?
C3A K2 C5A 45.0(6) 5_666 5_666 ?
C3A K2 C6A 52.6(9) 5_666 5_666 ?
C4A K2 C60 90.2(17) 5_666 . ?
C4A K2 C5A 25.4(4) 5_666 5_666 ?
C4A K2 C6A 44.8(8) 5_666 5_666 ?
C5A K2 C60 92.0(16) 5_666 . ?
C6A K2 C60 113.1(15) 5_666 . ?
C6A K2 C5A 25.3(5) 5_666 5_666 ?
N1 Si1 C13 112.23(9) . . ?
N1 Si1 C14 113.22(10) . . ?
N1 Si1 C15 112.17(9) . . ?
C13 Si1 C15 106.10(12) . . ?
C14 Si1 C13 107.02(14) . . ?
C14 Si1 C15 105.58(12) . . ?
N2 Si2 C16 114.45(8) . . ?
N2 Si2 C17 115.23(9) . . ?
N2 Si2 C18 108.82(8) . . ?
C16 Si2 C17 105.49(10) . . ?
C16 Si2 C18 103.62(10) . . ?
C17 Si2 C18 108.47(9) . . ?
N3 Si3 C52 115.65(10) . . ?
N3 Si3 C53 112.15(9) . . ?
N3 Si3 C54 110.19(10) . . ?
C52 Si3 C53 104.84(12) . . ?
C52 Si3 C54 107.63(15) . . ?
C53 Si3 C54 105.78(11) . . ?
N4 Si4 C55 112.37(9) . . ?
N4 Si4 C56 117.66(8) . . ?
N4 Si4 C57 108.97(9) . . ?
C55 Si4 C56 105.29(11) . . ?
C55 Si4 C57 103.28(11) . . ?
C56 Si4 C57 108.25(10) . . ?
O1 Al1 N1 111.13(8) . . ?
O1 Al1 N2 110.89(7) . . ?
O1 Al1 C30 114.40(7) . . ?
N1 Al1 N2 115.12(7) . . ?
N1 Al1 C30 104.90(8) . . ?
N2 Al1 C30 99.90(7) . . ?
O2 Al2 K1 80.46(4) . . ?
O2 Al2 N3 110.10(6) . . ?
O2 Al2 N4 112.79(6) . . ?
O2 Al2 C69 109.77(7) . . ?
N3 Al2 K1 81.09(5) . . ?
N3 Al2 N4 115.05(6) . . ?
N3 Al2 C69 108.78(7) . . ?
N4 Al2 K1 151.14(5) . . ?
N4 Al2 C69 99.76(7) . . ?
C69 Al2 K1 51.45(5) . . ?
C31 O1 Al1 136.30(12) . . ?
C70 O2 Al2 134.74(11) . . ?
Si1 N1 Al1 128.20(9) . . ?
C1 N1 Si1 113.5(3) . . ?
C1 N1 Al1 118.3(3) . . ?
C1A N1 Si1 118.7(4) . . ?
C1A N1 Al1 111.4(4) . . ?
Si2 N2 Al1 127.62(8) . . ?
C19 N2 Si2 119.42(11) . . ?
C19 N2 Al1 108.97(10) . . ?
Si3 N3 Al2 130.12(8) . . ?
C40 N3 Si3 114.55(11) . . ?
C40 N3 Al2 115.08(11) . . ?
Si4 N4 Al2 127.73(8) . . ?
C58 N4 Si4 118.20(11) . . ?
C58 N4 Al2 111.83(11) . . ?
Si1 C13 H13A 109.5 . . ?
Si1 C13 H13B 109.5 . . ?
Si1 C13 H13C 109.5 . . ?
H13A C13 H13B 109.5 . . ?
H13A C13 H13C 109.5 . . ?
H13B C13 H13C 109.5 . . ?
Si1 C14 H14A 109.5 . . ?
Si1 C14 H14B 109.5 . . ?
Si1 C14 H14C 109.5 . . ?
H14A C14 H14B 109.5 . . ?
H14A C14 H14C 109.5 . . ?
H14B C14 H14C 109.5 . . ?
Si1 C15 H15A 107.8 . . ?
Si1 C15 H15B 107.8 . . ?
H15A C15 H15B 107.1 . . ?
C16 C15 Si1 118.13(14) . . ?
C16 C15 H15A 107.8 . . ?
C16 C15 H15B 107.8 . . ?
Si2 C16 H16A 107.4 . . ?
Si2 C16 H16B 107.4 . . ?
C15 C16 Si2 119.65(16) . . ?
C15 C16 H16A 107.4 . . ?
C15 C16 H16B 107.4 . . ?
H16A C16 H16B 106.9 . . ?
Si2 C17 H17A 109.5 . . ?
Si2 C17 H17B 109.5 . . ?
Si2 C17 H17C 109.5 . . ?
H17A C17 H17B 109.5 . . ?
H17A C17 H17C 109.5 . . ?
H17B C17 H17C 109.5 . . ?
Si2 C18 H18A 109.5 . . ?
Si2 C18 H18B 109.5 . . ?
Si2 C18 H18C 109.5 . . ?
H18A C18 H18B 109.5 . . ?
H18A C18 H18C 109.5 . . ?
H18B C18 H18C 109.5 . . ?
N2 C19 K1 129.70(10) . . ?
C20 C19 K1 72.17(10) . . ?
C20 C19 N2 123.71(15) . . ?
C20 C19 C24 118.15(16) . . ?
C24 C19 K1 70.92(9) . . ?
C24 C19 N2 118.11(16) . . ?
C19 C20 K1 84.26(10) . . ?
C19 C20 C25 123.52(16) . . ?
C21 C20 K1 67.52(10) . . ?
C21 C20 C19 119.23(17) . . ?
C21 C20 C25 117.23(18) . . ?
C25 C20 K1 119.04(11) . . ?
K1 C21 H21 109.3 . . ?
C20 C21 K1 87.98(11) . . ?
C20 C21 H21 119.0 . . ?
C22 C21 K1 73.42(12) . . ?
C22 C21 C20 121.98(19) . . ?
C22 C21 H21 119.0 . . ?
K1 C22 H22 108.8 . . ?
C21 C22 K1 80.68(12) . . ?
C21 C22 H22 120.4 . . ?
C23 C22 K1 80.49(11) . . ?
C23 C22 C21 119.12(18) . . ?
C23 C22 H22 120.4 . . ?
K1 C23 H23 110.0 . . ?
C22 C23 K1 73.60(11) . . ?
C22 C23 H23 119.3 . . ?
C22 C23 C24 121.33(18) . . ?
C24 C23 K1 86.96(10) . . ?
C24 C23 H23 119.3 . . ?
C19 C24 K1 85.26(10) . . ?
C19 C24 C28 118.82(15) . . ?
C23 C24 K1 68.46(10) . . ?
C23 C24 C19 119.93(18) . . ?
C23 C24 C28 121.14(16) . . ?
C28 C24 K1 120.26(11) . . ?
C20 C25 H25 108.2 . . ?
C20 C25 C26 112.95(17) . . ?
C20 C25 C27 111.34(17) . . ?
C26 C25 H25 108.2 . . ?
C26 C25 C27 107.87(18) . . ?
C27 C25 H25 108.2 . . ?
C25 C26 H26A 109.5 . . ?
C25 C26 H26B 109.5 . . ?
C25 C26 H26C 109.5 . . ?
H26A C26 H26B 109.5 . . ?
H26A C26 H26C 109.5 . . ?
H26B C26 H26C 109.5 . . ?
C25 C27 H27A 109.5 . . ?
C25 C27 H27B 109.5 . . ?
C25 C27 H27C 109.5 . . ?
H27A C27 H27B 109.5 . . ?
H27A C27 H27C 109.5 . . ?
H27B C27 H27C 109.5 . . ?
C24 C28 H28 106.9 . . ?
C24 C28 C29 114.21(16) . . ?
C24 C28 C30 108.31(15) . . ?
C29 C28 H28 106.9 . . ?
C29 C28 C30 113.09(15) . . ?
C30 C28 H28 106.9 . . ?
C28 C29 H29A 109.5 . . ?
C28 C29 H29B 109.5 . . ?
C28 C29 H29C 109.5 . . ?
H29A C29 H29B 109.5 . . ?
H29A C29 H29C 109.5 . . ?
H29B C29 H29C 109.5 . . ?
K2 C30 H30A 62.4 5_666 . ?
K2 C30 H30B 53.4 5_666 . ?
Al1 C30 K2 101.87(7) . 5_666 ?
Al1 C30 H30A 110.3 . . ?
Al1 C30 H30B 110.3 . . ?
C28 C30 K2 150.71(12) . 5_666 ?
C28 C30 Al1 107.03(11) . . ?
C28 C30 H30A 110.3 . . ?
C28 C30 H30B 110.3 . . ?
H30A C30 H30B 108.6 . . ?
O1 C31 H31 106.0 . . ?
O1 C31 C32 108.95(17) . . ?
O1 C31 C36 110.20(16) . . ?
C32 C31 H31 106.0 . . ?
C32 C31 C36 118.91(17) . . ?
C36 C31 H31 106.0 . . ?
C33 C32 C31 104.28(19) . . ?
C34 C32 C31 112.7(2) . . ?
C34 C32 C33 105.9(3) . . ?
C35 C32 C31 113.3(2) . . ?
C35 C32 C33 107.1(2) . . ?
C35 C32 C34 112.6(3) . . ?
C34A C32 C31 111.6(5) . . ?
C33A C32 C31 112.3(7) . . ?
C33A C32 C34A 108.0(6) . . ?
C33A C32 C35A 99.1(8) . . ?
C35A C32 C31 123.6(9) . . ?
C35A C32 C34A 100.5(9) . . ?
C32 C33 H33A 109.5 . . ?
C32 C33 H33B 109.5 . . ?
C32 C33 H33C 109.5 . . ?
H33A C33 H33B 109.5 . . ?
H33A C33 H33C 109.5 . . ?
H33B C33 H33C 109.5 . . ?
C32 C34 H34A 109.5 . . ?
C32 C34 H34B 109.5 . . ?
C32 C34 H34C 109.5 . . ?
H34A C34 H34B 109.5 . . ?
H34A C34 H34C 109.5 . . ?
H34B C34 H34C 109.5 . . ?
C32 C35 H35A 109.5 . . ?
C32 C35 H35B 109.5 . . ?
C32 C35 H35C 109.5 . . ?
H35A C35 H35B 109.5 . . ?
H35A C35 H35C 109.5 . . ?
H35B C35 H35C 109.5 . . ?
C37 C36 C31 108.67(17) . . ?
C38 C36 C31 111.3(2) . . ?
C38 C36 C37 107.5(2) . . ?
C38 C36 C39 111.8(2) . . ?
C39 C36 C31 113.16(19) . . ?
C39 C36 C37 103.9(2) . . ?
C37A C36 C31 103.9(3) . . ?
C37A C36 C38A 100.5(6) . . ?
C38A C36 C31 116.9(6) . . ?
C39A C36 C31 116.5(5) . . ?
C39A C36 C37A 108.7(5) . . ?
C39A C36 C38A 108.7(7) . . ?
N3 C40 K1 117.06(11) . . ?
C41 C40 K1 71.67(10) . . ?
C41 C40 N3 121.35(16) . . ?
C41 C40 C45 117.60(16) . . ?
C45 C40 K1 81.59(10) . . ?
C45 C40 N3 121.04(15) . . ?
C40 C41 K1 82.38(10) . . ?
C40 C41 C46 122.27(17) . . ?
C42 C41 K1 77.66(11) . . ?
C42 C41 C40 119.97(17) . . ?
C42 C41 C46 117.72(17) . . ?
C46 C41 K1 108.06(13) . . ?
K1 C42 H42 112.9 . . ?
C41 C42 K1 76.18(11) . . ?
C41 C42 H42 119.1 . . ?
C43 C42 K1 81.97(11) . . ?
C43 C42 C41 121.77(17) . . ?
C43 C42 H42 119.1 . . ?
K1 C43 H43 116.5 . . ?
C42 C43 K1 72.92(11) . . ?
C42 C43 H43 120.6 . . ?
C42 C43 C44 118.90(18) . . ?
C44 C43 K1 80.83(11) . . ?
C44 C43 H43 120.6 . . ?
K1 C44 H44 117.6 . . ?
C43 C44 K1 74.66(11) . . ?
C43 C44 H44 119.1 . . ?
C43 C44 C45 121.82(18) . . ?
C45 C44 K1 79.28(11) . . ?
C45 C44 H44 119.1 . . ?
C40 C45 K1 73.28(10) . . ?
C40 C45 C49 122.03(16) . . ?
C44 C45 K1 76.39(11) . . ?
C44 C45 C40 119.87(17) . . ?
C44 C45 C49 118.06(17) . . ?
C49 C45 K1 123.60(12) . . ?
C41 C46 H46 108.1 . . ?
C41 C46 C47 112.3(2) . . ?
C41 C46 C48 109.90(17) . . ?
C47 C46 H46 108.1 . . ?
C48 C46 H46 108.1 . . ?
C48 C46 C47 110.33(18) . . ?
C46 C47 H47A 109.5 . . ?
C46 C47 H47B 109.5 . . ?
C46 C47 H47C 109.5 . . ?
H47A C47 H47B 109.5 . . ?
H47A C47 H47C 109.5 . . ?
H47B C47 H47C 109.5 . . ?
C46 C48 H48A 109.5 . . ?
C46 C48 H48B 109.5 . . ?
C46 C48 H48C 109.5 . . ?
H48A C48 H48B 109.5 . . ?
H48A C48 H48C 109.5 . . ?
H48B C48 H48C 109.5 . . ?
C45 C49 H49 107.9 . . ?
C45 C49 C50 110.16(18) . . ?
C45 C49 C51 113.44(18) . . ?
C50 C49 H49 107.9 . . ?
C51 C49 H49 107.9 . . ?
C51 C49 C50 109.34(19) . . ?
C49 C50 H50A 109.5 . . ?
C49 C50 H50B 109.5 . . ?
C49 C50 H50C 109.5 . . ?
H50A C50 H50B 109.5 . . ?
H50A C50 H50C 109.5 . . ?
H50B C50 H50C 109.5 . . ?
C49 C51 H51A 109.5 . . ?
C49 C51 H51B 109.5 . . ?
C49 C51 H51C 109.5 . . ?
H51A C51 H51B 109.5 . . ?
H51A C51 H51C 109.5 . . ?
H51B C51 H51C 109.5 . . ?
Si3 C52 H52A 109.5 . . ?
Si3 C52 H52B 109.5 . . ?
Si3 C52 H52C 109.5 . . ?
H52A C52 H52B 109.5 . . ?
H52A C52 H52C 109.5 . . ?
H52B C52 H52C 109.5 . . ?
Si3 C53 H53A 109.5 . . ?
Si3 C53 H53B 109.5 . . ?
Si3 C53 H53C 109.5 . . ?
H53A C53 H53B 109.5 . . ?
H53A C53 H53C 109.5 . . ?
H53B C53 H53C 109.5 . . ?
Si3 C54 H54A 107.6 . . ?
Si3 C54 H54B 107.6 . . ?
H54A C54 H54B 107.0 . . ?
C55 C54 Si3 118.93(16) . . ?
C55 C54 H54A 107.6 . . ?
C55 C54 H54B 107.6 . . ?
Si4 C55 H55A 107.4 . . ?
Si4 C55 H55B 107.4 . . ?
C54 C55 Si4 119.7(2) . . ?
C54 C55 H55A 107.4 . . ?
C54 C55 H55B 107.4 . . ?
H55A C55 H55B 106.9 . . ?
Si4 C56 H56A 109.5 . . ?
Si4 C56 H56B 109.5 . . ?
Si4 C56 H56C 109.5 . . ?
H56A C56 H56B 109.5 . . ?
H56A C56 H56C 109.5 . . ?
H56B C56 H56C 109.5 . . ?
Si4 C57 H57A 109.5 . . ?
Si4 C57 H57B 109.5 . . ?
Si4 C57 H57C 109.5 . . ?
H57A C57 H57B 109.5 . . ?
H57A C57 H57C 109.5 . . ?
H57B C57 H57C 109.5 . . ?
N4 C58 C63 119.00(15) . . ?
C59 C58 N4 123.19(16) . . ?
C59 C58 C63 117.80(16) . . ?
C58 C59 C64 123.53(16) . . ?
C60 C59 C58 119.53(17) . . ?
C60 C59 C64 116.90(17) . . ?
K2 C60 H60 112.0 . . ?
C59 C60 K2 89.58(12) . . ?
C59 C60 H60 118.9 . . ?
C61 C60 K2 69.19(12) . . ?
C61 C60 C59 122.24(19) . . ?
C61 C60 H60 118.9 . . ?
K2 C61 H61 107.0 . . ?
C60 C61 K2 85.96(13) . . ?
C60 C61 H61 120.7 . . ?
C60 C61 C62 118.65(18) . . ?
C62 C61 K2 76.85(12) . . ?
C62 C61 H61 120.7 . . ?
K2 C62 H62 106.6 . . ?
C61 C62 K2 77.02(12) . . ?
C61 C62 H62 119.3 . . ?
C61 C62 C63 121.43(18) . . ?
C63 C62 K2 86.83(11) . . ?
C63 C62 H62 119.3 . . ?
C58 C63 K2 89.35(10) . . ?
C58 C63 C67 119.12(16) . . ?
C62 C63 K2 68.30(10) . . ?
C62 C63 C58 120.20(17) . . ?
C62 C63 C67 120.67(16) . . ?
C67 C63 K2 112.86(10) . . ?
C59 C64 H64 108.0 . . ?
C59 C64 C65 111.63(16) . . ?
C59 C64 C66 112.64(17) . . ?
C65 C64 H64 108.0 . . ?
C65 C64 C66 108.28(16) . . ?
C66 C64 H64 108.0 . . ?
C64 C65 H65A 109.5 . . ?
C64 C65 H65B 109.5 . . ?
C64 C65 H65C 109.5 . . ?
H65A C65 H65B 109.5 . . ?
H65A C65 H65C 109.5 . . ?
H65B C65 H65C 109.5 . . ?
C64 C66 H66A 109.5 . . ?
C64 C66 H66B 109.5 . . ?
C64 C66 H66C 109.5 . . ?
H66A C66 H66B 109.5 . . ?
H66A C66 H66C 109.5 . . ?
H66B C66 H66C 109.5 . . ?
C63 C67 H67 107.0 . . ?
C63 C67 C68 113.68(16) . . ?
C63 C67 C69 109.72(14) . . ?
C68 C67 H67 107.0 . . ?
C68 C67 C69 112.06(14) . . ?
C69 C67 H67 107.0 . . ?
C67 C68 H68A 109.5 . . ?
C67 C68 H68B 109.5 . . ?
C67 C68 H68C 109.5 . . ?
H68A C68 H68B 109.5 . . ?
H68A C68 H68C 109.5 . . ?
H68B C68 H68C 109.5 . . ?
Al2 C69 H69A 110.0 . . ?
Al2 C69 H69B 110.0 . . ?
C67 C69 Al2 108.34(11) . . ?
C67 C69 H69A 110.0 . . ?
C67 C69 H69B 110.0 . . ?
H69A C69 H69B 108.4 . . ?
O2 C70 H70 105.9 . . ?
O2 C70 C71 110.68(15) . . ?
O2 C70 C75 108.34(15) . . ?
C71 C70 H70 105.9 . . ?
C75 C70 H70 105.9 . . ?
C75 C70 C71 119.12(15) . . ?
C72 C71 C70 111.60(18) . . ?
C72 C71 C74 108.51(19) . . ?
C73 C71 C70 108.06(16) . . ?
C73 C71 C72 106.4(2) . . ?
C73 C71 C74 107.19(19) . . ?
C74 C71 C70 114.66(18) . . ?
C71 C72 H72A 109.5 . . ?
C71 C72 H72B 109.5 . . ?
C71 C72 H72C 109.5 . . ?
H72A C72 H72B 109.5 . . ?
H72A C72 H72C 109.5 . . ?
H72B C72 H72C 109.5 . . ?
C71 C73 H73A 109.5 . . ?
C71 C73 H73B 109.5 . . ?
C71 C73 H73C 109.5 . . ?
H73A C73 H73B 109.5 . . ?
H73A C73 H73C 109.5 . . ?
H73B C73 H73C 109.5 . . ?
C71 C74 H74A 109.5 . . ?
C71 C74 H74B 109.5 . . ?
C71 C74 H74C 109.5 . . ?
H74A C74 H74B 109.5 . . ?
H74A C74 H74C 109.5 . . ?
H74B C74 H74C 109.5 . . ?
C76 C75 C70 115.05(17) . . ?
C77 C75 C70 106.36(14) . . ?
C77 C75 C76 105.96(17) . . ?
C78 C75 C70 112.66(16) . . ?
C78 C75 C76 108.63(17) . . ?
C78 C75 C77 107.69(18) . . ?
C75 C76 H76A 109.5 . . ?
C75 C76 H76B 109.5 . . ?
C75 C76 H76C 109.5 . . ?
H76A C76 H76B 109.5 . . ?
H76A C76 H76C 109.5 . . ?
H76B C76 H76C 109.5 . . ?
C75 C77 H77A 109.5 . . ?
C75 C77 H77B 109.5 . . ?
C75 C77 H77C 109.5 . . ?
H77A C77 H77B 109.5 . . ?
H77A C77 H77C 109.5 . . ?
H77B C77 H77C 109.5 . . ?
C75 C78 H78A 109.5 . . ?
C75 C78 H78B 109.5 . . ?
C75 C78 H78C 109.5 . . ?
H78A C78 H78B 109.5 . . ?
H78A C78 H78C 109.5 . . ?
H78B C78 H78C 109.5 . . ?
N1 C1 K2 116.3(4) . 5_666 ?
C2 C1 K2 71.9(2) . 5_666 ?
C2 C1 N1 116.4(4) . . ?
C2 C1 C6 120.0 . . ?
C6 C1 K2 82.6(2) . 5_666 ?
C6 C1 N1 123.6(4) . . ?
C1 C2 K2 83.3(2) . 5_666 ?
C1 C2 C3 120.0 . . ?
C1 C2 C7 123.0(5) . . ?
C3 C2 K2 76.1(2) . 5_666 ?
C3 C2 C7 116.9(5) . . ?
C7 C2 K2 106.8(4) . 5_666 ?
K2 C3 H3 109.8 5_666 . ?
C2 C3 K2 78.3(2) . 5_666 ?
C2 C3 H3 120.0 . . ?
C4 C3 K2 82.2(2) . 5_666 ?
C4 C3 C2 120.0 . . ?
C4 C3 H3 120.0 . . ?
K2 C4 H4 114.2 5_666 . ?
C3 C4 K2 72.7(2) . 5_666 ?
C3 C4 H4 120.0 . . ?
C3 C4 C5 120.0 . . ?
C5 C4 K2 83.5(2) . 5_666 ?
C5 C4 H4 120.0 . . ?
K2 C5 H5 119.4 5_666 . ?
C4 C5 K2 72.4(2) . 5_666 ?
C4 C5 H5 120.0 . . ?
C6 C5 K2 79.2(2) . 5_666 ?
C6 C5 C4 120.0 . . ?
C6 C5 H5 120.0 . . ?
C1 C6 K2 73.5(2) . 5_666 ?
C1 C6 C10 125.9(6) . . ?
C5 C6 K2 77.2(2) . 5_666 ?
C5 C6 C1 120.0 . . ?
C5 C6 C10 114.1(6) . . ?
C10 C6 K2 121.0(5) . 5_666 ?
C2 C7 H7 107.8 . . ?
C2 C7 C8 111.8(5) . . ?
C2 C7 C9 110.2(6) . . ?
C8 C7 H7 107.8 . . ?
C9 C7 H7 107.8 . . ?
C9 C7 C8 111.4(6) . . ?
K2 C8 H8A 77.9 5_666 . ?
K2 C8 H8B 153.1 5_666 . ?
K2 C8 H8C 45.3 5_666 . ?
C7 C8 K2 91.2(3) . 5_666 ?
C7 C8 H8A 109.5 . . ?
C7 C8 H8B 109.5 . . ?
C7 C8 H8C 109.5 . . ?
H8A C8 H8B 109.5 . . ?
H8A C8 H8C 109.5 . . ?
H8B C8 H8C 109.5 . . ?
C7 C9 H9A 109.5 . . ?
C7 C9 H9B 109.5 . . ?
C7 C9 H9C 109.5 . . ?
H9A C9 H9B 109.5 . . ?
H9A C9 H9C 109.5 . . ?
H9B C9 H9C 109.5 . . ?
C6 C10 H10 107.8 . . ?
C6 C10 C11 115.9(6) . . ?
C6 C10 C12 111.5(6) . . ?
C11 C10 H10 107.8 . . ?
C11 C10 C12 105.6(7) . . ?
C12 C10 H10 107.8 . . ?
C10 C11 H11A 109.5 . . ?
C10 C11 H11B 109.5 . . ?
C10 C11 H11C 109.5 . . ?
H11A C11 H11B 109.5 . . ?
H11A C11 H11C 109.5 . . ?
H11B C11 H11C 109.5 . . ?
C10 C12 H12A 109.5 . . ?
C10 C12 H12B 109.5 . . ?
C10 C12 H12C 109.5 . . ?
H12A C12 H12B 109.5 . . ?
H12A C12 H12C 109.5 . . ?
H12B C12 H12C 109.5 . . ?
C36 C37 H37A 109.5 . . ?
C36 C37 H37B 109.5 . . ?
C36 C37 H37C 109.5 . . ?
H37A C37 H37B 109.5 . . ?
H37A C37 H37C 109.5 . . ?
H37B C37 H37C 109.5 . . ?
C36 C38 H38A 109.5 . . ?
C36 C38 H38B 109.5 . . ?
C36 C38 H38C 109.5 . . ?
H38A C38 H38B 109.5 . . ?
H38A C38 H38C 109.5 . . ?
H38B C38 H38C 109.5 . . ?
C36 C39 H39A 109.5 . . ?
C36 C39 H39B 109.5 . . ?
C36 C39 H39C 109.5 . . ?
H39A C39 H39B 109.5 . . ?
H39A C39 H39C 109.5 . . ?
H39B C39 H39C 109.5 . . ?
N1 C1A K2 124.5(5) . 5_666 ?
C2A C1A K2 76.0(3) . 5_666 ?
C2A C1A N1 123.8(5) . . ?
C2A C1A C6A 120.0 . . ?
C6A C1A K2 78.7(3) . 5_666 ?
C6A C1A N1 115.4(4) . . ?
C1A C2A K2 78.2(3) . 5_666 ?
C1A C2A C7A 124.1(6) . . ?
C3A C2A K2 77.4(3) . 5_666 ?
C3A C2A C1A 120.0 . . ?
C3A C2A C7A 115.8(6) . . ?
C7A C2A K2 113.8(5) . 5_666 ?
K2 C3A H3A 115.3 5_666 . ?
C2A C3A K2 76.7(3) . 5_666 ?
C2A C3A H3A 120.0 . . ?
C2A C3A C4A 120.0 . . ?
C4A C3A K2 78.6(3) . 5_666 ?
C4A C3A H3A 120.0 . . ?
K2 C4A H4A 116.6 5_666 . ?
C3A C4A K2 75.7(3) . 5_666 ?
C3A C4A H4A 120.0 . . ?
C5A C4A K2 78.4(3) . 5_666 ?
C5A C4A C3A 120.0 . . ?
C5A C4A H4A 120.0 . . ?
K2 C5A H5A 117.6 5_666 . ?
C4A C5A K2 76.2(3) . 5_666 ?
C4A C5A H5A 120.0 . . ?
C4A C5A C6A 120.0 . . ?
C6A C5A K2 77.0(3) . 5_666 ?
C6A C5A H5A 120.0 . . ?
C1A C6A K2 75.8(3) . 5_666 ?
C1A C6A C10A 122.3(7) . . ?
C5A C6A K2 77.7(3) . 5_666 ?
C5A C6A C1A 120.0 . . ?
C5A C6A C10A 117.7(7) . . ?
C10A C6A K2 117.1(7) . 5_666 ?
C2A C7A H7A 107.7 . . ?
C2A C7A C8A 113.6(7) . . ?
C2A C7A C9A 113.4(7) . . ?
C8A C7A H7A 107.7 . . ?
C9A C7A H7A 107.7 . . ?
C9A C7A C8A 106.5(7) . . ?
C7A C8A H8AA 109.5 . . ?
C7A C8A H8AB 109.5 . . ?
C7A C8A H8AC 109.5 . . ?
H8AA C8A H8AB 109.5 . . ?
H8AA C8A H8AC 109.5 . . ?
H8AB C8A H8AC 109.5 . . ?
C7A C9A H9AA 109.5 . . ?
C7A C9A H9AB 109.5 . . ?
C7A C9A H9AC 109.5 . . ?
H9AA C9A H9AB 109.5 . . ?
H9AA C9A H9AC 109.5 . . ?
H9AB C9A H9AC 109.5 . . ?
C6A C10A H10A 106.4 . . ?
C6A C10A C11A 113.3(7) . . ?
C6A C10A C12A 111.8(8) . . ?
C11A C10A H10A 106.4 . . ?
C11A C10A C12A 111.8(9) . . ?
C12A C10A H10A 106.4 . . ?
C10A C11A H11D 109.5 . . ?
C10A C11A H11E 109.5 . . ?
C10A C11A H11F 109.5 . . ?
H11D C11A H11E 109.5 . . ?
H11D C11A H11F 109.5 . . ?
H11E C11A H11F 109.5 . . ?
C10A C12A H12D 109.5 . . ?
C10A C12A H12E 109.5 . . ?
C10A C12A H12F 109.5 . . ?
H12D C12A H12E 109.5 . . ?
H12D C12A H12F 109.5 . . ?
H12E C12A H12F 109.5 . . ?
C36 C37A H37D 109.5 . . ?
C36 C37A H37E 109.5 . . ?
C36 C37A H37F 109.5 . . ?
H37D C37A H37E 109.5 . . ?
H37D C37A H37F 109.5 . . ?
H37E C37A H37F 109.5 . . ?
C36 C38A H38D 109.5 . . ?
C36 C38A H38E 109.5 . . ?
C36 C38A H38F 109.5 . . ?
H38D C38A H38E 109.5 . . ?
H38D C38A H38F 109.5 . . ?
H38E C38A H38F 109.5 . . ?
C36 C39A H39D 109.5 . . ?
C36 C39A H39E 109.5 . . ?
C36 C39A H39F 109.5 . . ?
H39D C39A H39E 109.5 . . ?
H39D C39A H39F 109.5 . . ?
H39E C39A H39F 109.5 . . ?
C32 C34A H34D 109.5 . . ?
C32 C34A H34E 109.5 . . ?
C32 C34A H34F 109.5 . . ?
H34D C34A H34E 109.5 . . ?
H34D C34A H34F 109.5 . . ?
H34E C34A H34F 109.5 . . ?
C32 C33A H33D 109.5 . . ?
C32 C33A H33E 109.5 . . ?
C32 C33A H33F 109.5 . . ?
H33D C33A H33E 109.5 . . ?
H33D C33A H33F 109.5 . . ?
H33E C33A H33F 109.5 . . ?
C32 C35A H35D 109.5 . . ?
C32 C35A H35E 109.5 . . ?
C32 C35A H35F 109.5 . . ?
H35D C35A H35E 109.5 . . ?
H35D C35A H35F 109.5 . . ?
H35E C35A H35F 109.5 . . ?

loop_
_geom_bond_atom_site_label_1
_geom_bond_atom_site_label_2
_geom_bond_distance
_geom_bond_site_symmetry_2
_geom_bond_publ_flag
K1 C19 3.5293(17) . ?
K1 C20 3.3767(18) . ?
K1 C21 3.122(2) . ?
K1 C22 3.032(2) . ?
K1 C23 3.1175(19) . ?
K1 C24 3.3469(17) . ?
K1 C40 3.2143(18) . ?
K1 C41 3.0784(18) . ?
K1 C42 3.0970(19) . ?
K1 C43 3.2081(19) . ?
K1 C44 3.2842(19) . ?
K1 C45 3.3202(19) . ?
K2 C60 3.279(2) . ?
K2 C61 3.073(2) . ?
K2 C62 3.0709(19) . ?
K2 C2 3.15(5) 5_666 ?
K2 C3 3.12(2) 5_666 ?
K2 C4 3.24(3) 5_666 ?
K2 C1A 3.131(10) 5_666 ?
K2 C2A 3.10(6) 5_666 ?
K2 C3A 3.11(3) 5_666 ?
K2 C4A 3.15(3) 5_666 ?
K2 C5A 3.18(6) 5_666 ?
K2 C6A 3.17(8) 5_666 ?
Si1 N1 1.7366(15) . ?
Si1 C13 1.879(2) . ?
Si1 C14 1.858(3) . ?
Si1 C15 1.888(2) . ?
Si2 N2 1.7256(14) . ?
Si2 C16 1.876(2) . ?
Si2 C17 1.8781(19) . ?
Si2 C18 1.8789(19) . ?
Si3 N3 1.7360(15) . ?
Si3 C52 1.861(3) . ?
Si3 C53 1.873(2) . ?
Si3 C54 1.901(3) . ?
Si4 N4 1.7304(15) . ?
Si4 C55 1.855(2) . ?
Si4 C56 1.869(2) . ?
Si4 C57 1.883(2) . ?
Al1 O1 1.7508(15) . ?
Al1 N1 1.9006(17) . ?
Al1 N2 1.9084(14) . ?
Al1 C30 2.0214(18) . ?
Al2 O2 1.7553(12) . ?
Al2 N3 1.9062(15) . ?
Al2 N4 1.9090(14) . ?
Al2 C69 2.0159(17) . ?
O1 C31 1.422(3) . ?
O2 C70 1.419(2) . ?
N1 C1 1.467(5) . ?
N1 C1A 1.486(6) . ?
N2 C19 1.430(2) . ?
N3 C40 1.436(2) . ?
N4 C58 1.425(2) . ?
C13 H13A 0.9600 . ?
C13 H13B 0.9600 . ?
C13 H13C 0.9600 . ?
C14 H14A 0.9600 . ?
C14 H14B 0.9600 . ?
C14 H14C 0.9600 . ?
C15 H15A 0.9700 . ?
C15 H15B 0.9700 . ?
C15 C16 1.540(3) . ?
C16 H16A 0.9700 . ?
C16 H16B 0.9700 . ?
C17 H17A 0.9600 . ?
C17 H17B 0.9600 . ?
C17 H17C 0.9600 . ?
C18 H18A 0.9600 . ?
C18 H18B 0.9600 . ?
C18 H18C 0.9600 . ?
C19 C20 1.418(3) . ?
C19 C24 1.430(2) . ?
C20 C21 1.401(3) . ?
C20 C25 1.523(3) . ?
C21 H21 0.9300 . ?
C21 C22 1.382(3) . ?
C22 H22 0.9300 . ?
C22 C23 1.381(3) . ?
C23 H23 0.9300 . ?
C23 C24 1.394(3) . ?
C24 C28 1.516(3) . ?
C25 H25 0.9800 . ?
C25 C26 1.534(3) . ?
C25 C27 1.537(3) . ?
C26 H26A 0.9600 . ?
C26 H26B 0.9600 . ?
C26 H26C 0.9600 . ?
C27 H27A 0.9600 . ?
C27 H27B 0.9600 . ?
C27 H27C 0.9600 . ?
C28 H28 0.9800 . ?
C28 C29 1.530(3) . ?
C28 C30 1.547(2) . ?
C29 H29A 0.9600 . ?
C29 H29B 0.9600 . ?
C29 H29C 0.9600 . ?
C30 K2 3.1213(17) 5_666 ?
C30 H30A 0.9700 . ?
C30 H30B 0.9700 . ?
C31 H31 0.9800 . ?
C31 C32 1.571(3) . ?
C31 C36 1.581(3) . ?
C32 C33 1.549(3) . ?
C32 C34 1.547(3) . ?
C32 C35 1.542(3) . ?
C32 C34A 1.553(4) . ?
C32 C33A 1.545(4) . ?
C32 C35A 1.549(4) . ?
C33 H33A 0.9600 . ?
C33 H33B 0.9600 . ?
C33 H33C 0.9600 . ?
C34 H34A 0.9600 . ?
C34 H34B 0.9600 . ?
C34 H34C 0.9600 . ?
C35 H35A 0.9600 . ?
C35 H35B 0.9600 . ?
C35 H35C 0.9600 . ?
C36 C37 1.543(3) . ?
C36 C38 1.505(3) . ?
C36 C39 1.542(3) . ?
C36 C37A 1.540(4) . ?
C36 C38A 1.545(4) . ?
C36 C39A 1.517(4) . ?
C40 C41 1.419(2) . ?
C40 C45 1.426(2) . ?
C41 C42 1.398(3) . ?
C41 C46 1.516(3) . ?
C42 H42 0.9300 . ?
C42 C43 1.375(3) . ?
C43 H43 0.9300 . ?
C43 C44 1.380(3) . ?
C44 H44 0.9300 . ?
C44 C45 1.393(3) . ?
C45 C49 1.520(2) . ?
C46 H46 0.9800 . ?
C46 C47 1.535(3) . ?
C46 C48 1.526(3) . ?
C47 H47A 0.9600 . ?
C47 H47B 0.9600 . ?
C47 H47C 0.9600 . ?
C48 H48A 0.9600 . ?
C48 H48B 0.9600 . ?
C48 H48C 0.9600 . ?
C49 H49 0.9800 . ?
C49 C50 1.537(3) . ?
C49 C51 1.531(3) . ?
C50 H50A 0.9600 . ?
C50 H50B 0.9600 . ?
C50 H50C 0.9600 . ?
C51 H51A 0.9600 . ?
C51 H51B 0.9600 . ?
C51 H51C 0.9600 . ?
C52 H52A 0.9600 . ?
C52 H52B 0.9600 . ?
C52 H52C 0.9600 . ?
C53 H53A 0.9600 . ?
C53 H53B 0.9600 . ?
C53 H53C 0.9600 . ?
C54 H54A 0.9700 . ?
C54 H54B 0.9700 . ?
C54 C55 1.513(4) . ?
C55 H55A 0.9700 . ?
C55 H55B 0.9700 . ?
C56 H56A 0.9600 . ?
C56 H56B 0.9600 . ?
C56 H56C 0.9600 . ?
C57 H57A 0.9600 . ?
C57 H57B 0.9600 . ?
C57 H57C 0.9600 . ?
C58 C59 1.418(3) . ?
C58 C63 1.432(2) . ?
C59 C60 1.399(3) . ?
C59 C64 1.522(3) . ?
C60 H60 0.9300 . ?
C60 C61 1.381(3) . ?
C61 H61 0.9300 . ?
C61 C62 1.389(3) . ?
C62 H62 0.9300 . ?
C62 C63 1.390(3) . ?
C63 C67 1.522(3) . ?
C64 H64 0.9800 . ?
C64 C65 1.535(3) . ?
C64 C66 1.536(3) . ?
C65 H65A 0.9600 . ?
C65 H65B 0.9600 . ?
C65 H65C 0.9600 . ?
C66 H66A 0.9600 . ?
C66 H66B 0.9600 . ?
C66 H66C 0.9600 . ?
C67 H67 0.9800 . ?
C67 C68 1.531(2) . ?
C67 C69 1.547(2) . ?
C68 H68A 0.9600 . ?
C68 H68B 0.9600 . ?
C68 H68C 0.9600 . ?
C69 H69A 0.9700 . ?
C69 H69B 0.9700 . ?
C70 H70 0.9800 . ?
C70 C71 1.574(3) . ?
C70 C75 1.572(2) . ?
C71 C72 1.533(3) . ?
C71 C73 1.525(3) . ?
C71 C74 1.536(3) . ?
C72 H72A 0.9600 . ?
C72 H72B 0.9600 . ?
C72 H72C 0.9600 . ?
C73 H73A 0.9600 . ?
C73 H73B 0.9600 . ?
C73 H73C 0.9600 . ?
C74 H74A 0.9600 . ?
C74 H74B 0.9600 . ?
C74 H74C 0.9600 . ?
C75 C76 1.535(3) . ?
C75 C77 1.535(3) . ?
C75 C78 1.532(3) . ?
C76 H76A 0.9600 . ?
C76 H76B 0.9600 . ?
C76 H76C 0.9600 . ?
C77 H77A 0.9600 . ?
C77 H77B 0.9600 . ?
C77 H77C 0.9600 . ?
C78 H78A 0.9600 . ?
C78 H78B 0.9600 . ?
C78 H78C 0.9600 . ?
C1 K2 3.293(8) 5_666 ?
C1 C2 1.3900 . ?
C1 C6 1.3900 . ?
C2 K2 3.150(7) 5_666 ?
C2 C3 1.3900 . ?
C2 C7 1.525(5) . ?
C3 K2 3.124(6) 5_666 ?
C3 H3 0.9300 . ?
C3 C4 1.3900 . ?
C4 K2 3.242(6) 5_666 ?
C4 H4 0.9300 . ?
C4 C5 1.3900 . ?
C5 K2 3.381(7) 5_666 ?
C5 H5 0.9300 . ?
C5 C6 1.3900 . ?
C6 K2 3.405(8) 5_666 ?
C6 C10 1.525(4) . ?
C7 H7 0.9800 . ?
C7 C8 1.533(4) . ?
C7 C9 1.530(4) . ?
C8 K2 3.529(7) 5_666 ?
C8 H8A 0.9600 . ?
C8 H8B 0.9600 . ?
C8 H8C 0.9600 . ?
C9 H9A 0.9600 . ?
C9 H9B 0.9600 . ?
C9 H9C 0.9600 . ?
C10 H10 0.9800 . ?
C10 C11 1.534(4) . ?
C10 C12 1.535(4) . ?
C11 H11A 0.9600 . ?
C11 H11B 0.9600 . ?
C11 H11C 0.9600 . ?
C12 H12A 0.9600 . ?
C12 H12B 0.9600 . ?
C12 H12C 0.9600 . ?
C37 H37A 0.9600 . ?
C37 H37B 0.9600 . ?
C37 H37C 0.9600 . ?
C38 H38A 0.9600 . ?
C38 H38B 0.9600 . ?
C38 H38C 0.9600 . ?
C39 H39A 0.9600 . ?
C39 H39B 0.9600 . ?
C39 H39C 0.9600 . ?
C1A K2 3.131(10) 5_666 ?
C1A C2A 1.3900 . ?
C1A C6A 1.3900 . ?
C2A K2 3.104(8) 5_666 ?
C2A C3A 1.3900 . ?
C2A C7A 1.523(5) . ?
C3A K2 3.112(8) 5_666 ?
C3A H3A 0.9300 . ?
C3A C4A 1.3900 . ?
C4A K2 3.148(8) 5_666 ?
C4A H4A 0.9300 . ?
C4A C5A 1.3900 . ?
C5A K2 3.175(8) 5_666 ?
C5A H5A 0.9300 . ?
C5A C6A 1.3900 . ?
C6A K2 3.167(10) 5_666 ?
C6A C10A 1.526(5) . ?
C7A H7A 0.9800 . ?
C7A C8A 1.532(4) . ?
C7A C9A 1.532(4) . ?
C8A H8AA 0.9600 . ?
C8A H8AB 0.9600 . ?
C8A H8AC 0.9600 . ?
C9A H9AA 0.9600 . ?
C9A H9AB 0.9600 . ?
C9A H9AC 0.9600 . ?
C10A H10A 0.9800 . ?
C10A C11A 1.534(4) . ?
C10A C12A 1.537(4) . ?
C11A H11D 0.9600 . ?
C11A H11E 0.9600 . ?
C11A H11F 0.9600 . ?
C12A H12D 0.9600 . ?
C12A H12E 0.9600 . ?
C12A H12F 0.9600 . ?
C37A H37D 0.9600 . ?
C37A H37E 0.9600 . ?
C37A H37F 0.9600 . ?
C38A H38D 0.9600 . ?
C38A H38E 0.9600 . ?
C38A H38F 0.9600 . ?
C39A H39D 0.9600 . ?
C39A H39E 0.9600 . ?
C39A H39F 0.9600 . ?
C34A H34D 0.9600 . ?
C34A H34E 0.9600 . ?
C34A H34F 0.9600 . ?
C33A H33D 0.9600 . ?
C33A H33E 0.9600 . ?
C33A H33F 0.9600 . ?
C35A H35D 0.9600 . ?
C35A H35E 0.9600 . ?
C35A H35F 0.9600 . ?

loop_
_geom_torsion_atom_site_label_1
_geom_torsion_atom_site_label_2
_geom_torsion_atom_site_label_3
_geom_torsion_atom_site_label_4
_geom_torsion
_geom_torsion_site_symmetry_1
_geom_torsion_site_symmetry_2
_geom_torsion_site_symmetry_3
_geom_torsion_site_symmetry_4
_geom_torsion_publ_flag
K1 Al2 O2 C70 139.46(16) . . . . ?
K1 C19 C20 C21 -60.22(15) . . . . ?
K1 C19 C20 C25 121.24(17) . . . . ?
K1 C19 C24 C23 61.78(14) . . . . ?
K1 C19 C24 C28 -122.11(15) . . . . ?
K1 C20 C21 C22 -68.98(17) . . . . ?
K1 C20 C25 C26 -123.72(15) . . . . ?
K1 C20 C25 C27 -2.2(2) . . . . ?
K1 C21 C22 C23 -73.56(17) . . . . ?
K1 C22 C23 C24 -75.88(16) . . . . ?
K1 C23 C24 C19 -70.75(15) . . . . ?
K1 C23 C24 C28 113.23(15) . . . . ?
K1 C24 C28 C29 61.62(17) . . . . ?
K1 C24 C28 C30 -171.40(10) . . . . ?
K1 C40 C41 C42 -70.97(16) . . . . ?
K1 C40 C41 C46 106.58(18) . . . . ?
K1 C40 C45 C44 62.87(16) . . . . ?
K1 C40 C45 C49 -119.58(17) . . . . ?
K1 C41 C42 C43 -71.25(17) . . . . ?
K1 C41 C46 C47 -140.62(16) . . . . ?
K1 C41 C46 C48 -17.43(19) . . . . ?
K1 C42 C43 C44 -68.91(17) . . . . ?
K1 C43 C44 C45 -66.59(18) . . . . ?
K1 C44 C45 C40 -61.28(16) . . . . ?
K1 C44 C45 C49 121.07(16) . . . . ?
K1 C45 C49 C50 -177.97(13) . . . . ?
K1 C45 C49 C51 59.1(2) . . . . ?
K2 C60 C61 C62 -72.64(18) . . . . ?
K2 C61 C62 C63 -78.03(17) . . . . ?
K2 C62 C63 C58 -75.77(15) . . . . ?
K2 C62 C63 C67 104.48(15) . . . . ?
K2 C63 C67 C68 65.16(17) . . . . ?
K2 C63 C67 C69 -168.47(11) . . . . ?
K2 C1 C2 C3 -69.8(2) 5_666 . . . ?
K2 C1 C2 C7 105.8(5) 5_666 . . . ?
K2 C1 C6 C5 64.1(2) 5_666 . . . ?
K2 C1 C6 C10 -116.6(7) 5_666 . . . ?
K2 C2 C3 C4 -73.7(2) 5_666 . . . ?
K2 C2 C7 C8 -26.4(7) 5_666 . . . ?
K2 C2 C7 C9 -150.7(5) 5_666 . . . ?
K2 C3 C4 C5 -71.6(2) 5_666 . . . ?
K2 C4 C5 C6 -65.7(2) 5_666 . . . ?
K2 C5 C6 C1 -62.2(2) 5_666 . . . ?
K2 C5 C6 C10 118.5(6) 5_666 . . . ?
K2 C6 C10 C11 50.7(10) 5_666 . . . ?
K2 C6 C10 C12 171.6(5) 5_666 . . . ?
K2 C1A C2A C3A -67.8(2) 5_666 . . . ?
K2 C1A C2A C7A 110.9(6) 5_666 . . . ?
K2 C1A C6A C5A 66.4(3) 5_666 . . . ?
K2 C1A C6A C10A -113.3(8) 5_666 . . . ?
K2 C2A C3A C4A -68.3(3) 5_666 . . . ?
K2 C2A C7A C8A -42.9(9) 5_666 . . . ?
K2 C2A C7A C9A -164.7(6) 5_666 . . . ?
K2 C3A C4A C5A -67.3(3) 5_666 . . . ?
K2 C4A C5A C6A -65.9(3) 5_666 . . . ?
K2 C5A C6A C1A -65.4(3) 5_666 . . . ?
K2 C5A C6A C10A 114.3(8) 5_666 . . . ?
K2 C6A C10A C11A 43.7(11) 5_666 . . . ?
K2 C6A C10A C12A 171.2(7) 5_666 . . . ?
Si1 N1 C1 K2 -169.00(17) . . . 5_666 ?
Si1 N1 C1 C2 -87.2(4) . . . . ?
Si1 N1 C1 C6 92.0(4) . . . . ?
Si1 N1 C1A K2 -176.6(2) . . . 5_666 ?
Si1 N1 C1A C2A -80.4(6) . . . . ?
Si1 N1 C1A C6A 89.8(5) . . . . ?
Si1 C15 C16 Si2 -66.9(2) . . . . ?
Si2 N2 C19 K1 -16.09(19) . . . . ?
Si2 N2 C19 C20 78.24(19) . . . . ?
Si2 N2 C19 C24 -103.90(15) . . . . ?
Si3 N3 C40 K1 -162.13(7) . . . . ?
Si3 N3 C40 C41 -78.01(19) . . . . ?
Si3 N3 C40 C45 101.22(17) . . . . ?
Si3 C54 C55 Si4 -73.4(3) . . . . ?
Si4 N4 C58 C59 67.85(19) . . . . ?
Si4 N4 C58 C63 -111.99(15) . . . . ?
Al1 O1 C31 C32 121.16(16) . . . . ?
Al1 O1 C31 C36 -106.70(18) . . . . ?
Al1 N1 C1 K2 9.8(4) . . . 5_666 ?
Al1 N1 C1 C2 91.7(4) . . . . ?
Al1 N1 C1 C6 -89.2(4) . . . . ?
Al1 N1 C1A K2 -10.2(5) . . . 5_666 ?
Al1 N1 C1A C2A 86.0(6) . . . . ?
Al1 N1 C1A C6A -103.8(4) . . . . ?
Al1 N2 C19 K1 143.12(9) . . . . ?
Al1 N2 C19 C20 -122.56(15) . . . . ?
Al1 N2 C19 C24 55.30(17) . . . . ?
Al2 O2 C70 C71 -117.54(16) . . . . ?
Al2 O2 C70 C75 110.16(16) . . . . ?
Al2 N3 C40 K1 12.65(15) . . . . ?
Al2 N3 C40 C41 96.78(17) . . . . ?
Al2 N3 C40 C45 -84.00(18) . . . . ?
Al2 N4 C58 C59 -127.83(15) . . . . ?
Al2 N4 C58 C63 52.34(17) . . . . ?
O1 C31 C32 C33 -69.4(2) . . . . ?
O1 C31 C32 C34 45.0(3) . . . . ?
O1 C31 C32 C35 174.5(2) . . . . ?
O1 C31 C32 C34A 78.0(6) . . . . ?
O1 C31 C32 C33A -43.5(7) . . . . ?
O1 C31 C32 C35A -162.0(7) . . . . ?
O1 C31 C36 C37 36.3(2) . . . . ?
O1 C31 C36 C38 154.6(2) . . . . ?
O1 C31 C36 C39 -78.5(2) . . . . ?
O1 C31 C36 C37A 86.9(4) . . . . ?
O1 C31 C36 C38A -163.4(5) . . . . ?
O1 C31 C36 C39A -32.5(5) . . . . ?
O2 C70 C71 C72 158.89(17) . . . . ?
O2 C70 C71 C73 42.2(2) . . . . ?
O2 C70 C71 C74 -77.2(2) . . . . ?
O2 C70 C75 C76 172.53(16) . . . . ?
O2 C70 C75 C77 -70.50(18) . . . . ?
O2 C70 C75 C78 47.3(2) . . . . ?
N1 Si1 C15 C16 -14.5(2) . . . . ?
N1 Al1 O1 C31 -151.30(16) . . . . ?
N1 C1 C2 K2 -111.0(5) . . . 5_666 ?
N1 C1 C2 C3 179.2(6) . . . . ?
N1 C1 C2 C7 -5.2(6) . . . . ?
N1 C1 C6 K2 116.8(5) . . . 5_666 ?
N1 C1 C6 C5 -179.2(7) . . . . ?
N1 C1 C6 C10 0.1(7) . . . . ?
N1 C1A C2A K2 -122.4(7) . . . 5_666 ?
N1 C1A C2A C3A 169.8(8) . . . . ?
N1 C1A C2A C7A -11.4(9) . . . . ?
N1 C1A C6A K2 123.0(6) . . . 5_666 ?
N1 C1A C6A C5A -170.6(8) . . . . ?
N1 C1A C6A C10A 9.7(8) . . . . ?
N2 Si2 C16 C15 83.05(16) . . . . ?
N2 Al1 O1 C31 -21.91(18) . . . . ?
N2 C19 C20 K1 -126.30(14) . . . . ?
N2 C19 C20 C21 173.48(15) . . . . ?
N2 C19 C20 C25 -5.1(3) . . . . ?
N2 C19 C24 K1 125.56(13) . . . . ?
N2 C19 C24 C23 -172.66(15) . . . . ?
N2 C19 C24 C28 3.5(2) . . . . ?
N3 Al2 O2 C70 -143.76(15) . . . . ?
N3 C40 C41 K1 -111.06(15) . . . . ?
N3 C40 C41 C42 177.97(16) . . . . ?
N3 C40 C41 C46 -4.5(3) . . . . ?
N3 C40 C45 K1 116.60(16) . . . . ?
N3 C40 C45 C44 179.47(16) . . . . ?
N3 C40 C45 C49 -3.0(3) . . . . ?
N4 Si4 C55 C54 86.35(19) . . . . ?
N4 Al2 O2 C70 -13.75(18) . . . . ?
N4 C58 C59 C60 179.33(16) . . . . ?
N4 C58 C59 C64 1.9(3) . . . . ?
N4 C58 C63 K2 119.11(13) . . . . ?
N4 C58 C63 C62 -176.65(15) . . . . ?
N4 C58 C63 C67 3.1(2) . . . . ?
C13 Si1 N1 Al1 -172.83(15) . . . . ?
C13 Si1 N1 C1 5.8(3) . . . . ?
C13 Si1 N1 C1A -9.0(4) . . . . ?
C13 Si1 C15 C16 -137.39(19) . . . . ?
C14 Si1 N1 Al1 -51.53(17) . . . . ?
C14 Si1 N1 C1 127.1(3) . . . . ?
C14 Si1 N1 C1A 112.3(4) . . . . ?
C14 Si1 C15 C16 109.24(19) . . . . ?
C15 Si1 N1 Al1 67.83(16) . . . . ?
C15 Si1 N1 C1 -113.5(3) . . . . ?
C15 Si1 N1 C1A -128.4(4) . . . . ?
C16 Si2 N2 Al1 -20.47(14) . . . . ?
C16 Si2 N2 C19 134.45(14) . . . . ?
C17 Si2 N2 Al1 102.12(12) . . . . ?
C17 Si2 N2 C19 -102.96(15) . . . . ?
C17 Si2 C16 C15 -44.69(17) . . . . ?
C18 Si2 N2 Al1 -135.82(11) . . . . ?
C18 Si2 N2 C19 19.09(16) . . . . ?
C18 Si2 C16 C15 -158.61(15) . . . . ?
C19 C20 C21 K1 69.17(15) . . . . ?
C19 C20 C21 C22 0.2(3) . . . . ?
C19 C20 C25 C26 132.94(19) . . . . ?
C19 C20 C25 C27 -105.5(2) . . . . ?
C19 C24 C28 C29 163.85(15) . . . . ?
C19 C24 C28 C30 -69.17(18) . . . . ?
C20 C19 C24 K1 -56.46(14) . . . . ?
C20 C19 C24 C23 5.3(2) . . . . ?
C20 C19 C24 C28 -178.57(15) . . . . ?
C20 C21 C22 K1 76.74(18) . . . . ?
C20 C21 C22 C23 3.2(3) . . . . ?
C21 C20 C25 C26 -45.6(2) . . . . ?
C21 C20 C25 C27 75.9(2) . . . . ?
C21 C22 C23 K1 73.66(17) . . . . ?
C21 C22 C23 C24 -2.2(3) . . . . ?
C22 C23 C24 K1 68.69(17) . . . . ?
C22 C23 C24 C19 -2.1(3) . . . . ?
C22 C23 C24 C28 -178.07(17) . . . . ?
C23 C24 C28 C29 -20.1(2) . . . . ?
C23 C24 C28 C30 106.89(18) . . . . ?
C24 C19 C20 K1 55.84(14) . . . . ?
C24 C19 C20 C21 -4.4(2) . . . . ?
C24 C19 C20 C25 177.08(16) . . . . ?
C24 C28 C30 K2 -131.9(2) . . . 5_666 ?
C24 C28 C30 Al1 57.77(16) . . . . ?
C25 C20 C21 K1 -112.20(14) . . . . ?
C25 C20 C21 C22 178.82(18) . . . . ?
C29 C28 C30 K2 -4.2(4) . . . 5_666 ?
C29 C28 C30 Al1 -174.60(14) . . . . ?
C30 Al1 O1 C31 90.14(18) . . . . ?
C32 C31 C36 C37 163.1(2) . . . . ?
C32 C31 C36 C38 -78.7(3) . . . . ?
C32 C31 C36 C39 48.3(3) . . . . ?
C32 C31 C36 C37A -146.3(4) . . . . ?
C32 C31 C36 C38A -36.6(6) . . . . ?
C32 C31 C36 C39A 94.2(5) . . . . ?
C36 C31 C32 C33 163.3(2) . . . . ?
C36 C31 C32 C34 -82.3(3) . . . . ?
C36 C31 C32 C35 47.1(3) . . . . ?
C36 C31 C32 C34A -49.4(6) . . . . ?
C36 C31 C32 C33A -170.8(6) . . . . ?
C36 C31 C32 C35A 70.6(8) . . . . ?
C40 C41 C42 K1 73.57(16) . . . . ?
C40 C41 C42 C43 2.3(3) . . . . ?
C40 C41 C46 C47 127.0(2) . . . . ?
C40 C41 C46 C48 -109.8(2) . . . . ?
C40 C45 C49 C50 -87.5(2) . . . . ?
C40 C45 C49 C51 149.56(19) . . . . ?
C41 C40 C45 K1 -64.14(14) . . . . ?
C41 C40 C45 C44 -1.3(3) . . . . ?
C41 C40 C45 C49 176.28(17) . . . . ?
C41 C42 C43 K1 68.22(17) . . . . ?
C41 C42 C43 C44 -0.7(3) . . . . ?
C42 C41 C46 C47 -55.4(3) . . . . ?
C42 C41 C46 C48 67.8(2) . . . . ?
C42 C43 C44 K1 64.61(16) . . . . ?
C42 C43 C44 C45 -2.0(3) . . . . ?
C43 C44 C45 K1 64.25(17) . . . . ?
C43 C44 C45 C40 3.0(3) . . . . ?
C43 C44 C45 C49 -174.68(18) . . . . ?
C44 C45 C49 C50 90.1(2) . . . . ?
C44 C45 C49 C51 -32.8(3) . . . . ?
C45 C40 C41 K1 69.69(15) . . . . ?
C45 C40 C41 C42 -1.3(3) . . . . ?
C45 C40 C41 C46 176.27(18) . . . . ?
C46 C41 C42 K1 -104.10(17) . . . . ?
C46 C41 C42 C43 -175.35(18) . . . . ?
C52 Si3 N3 Al2 -58.21(16) . . . . ?
C52 Si3 N3 C40 115.61(16) . . . . ?
C53 Si3 N3 Al2 -178.35(11) . . . . ?
C53 Si3 N3 C40 -4.54(16) . . . . ?
C54 Si3 N3 Al2 64.10(15) . . . . ?
C54 Si3 N3 C40 -122.08(15) . . . . ?
C55 Si4 N4 Al2 -24.04(15) . . . . ?
C55 Si4 N4 C58 137.47(15) . . . . ?
C56 Si4 N4 Al2 98.48(12) . . . . ?
C56 Si4 N4 C58 -100.01(14) . . . . ?
C56 Si4 C55 C54 -42.9(2) . . . . ?
C57 Si4 N4 Al2 -137.88(11) . . . . ?
C57 Si4 N4 C58 23.63(16) . . . . ?
C57 Si4 C55 C54 -156.38(18) . . . . ?
C58 C59 C60 K2 62.45(16) . . . . ?
C58 C59 C60 C61 -2.4(3) . . . . ?
C58 C59 C64 C65 123.86(19) . . . . ?
C58 C59 C64 C66 -114.1(2) . . . . ?
C58 C63 C67 C68 167.92(15) . . . . ?
C58 C63 C67 C69 -65.7(2) . . . . ?
C59 C58 C63 K2 -60.73(15) . . . . ?
C59 C58 C63 C62 3.5(2) . . . . ?
C59 C58 C63 C67 -176.73(15) . . . . ?
C59 C60 C61 K2 75.58(19) . . . . ?
C59 C60 C61 C62 2.9(3) . . . . ?
C60 C59 C64 C65 -53.7(2) . . . . ?
C60 C59 C64 C66 68.4(2) . . . . ?
C60 C61 C62 K2 77.88(19) . . . . ?
C60 C61 C62 C63 -0.2(3) . . . . ?
C61 C62 C63 K2 72.69(18) . . . . ?
C61 C62 C63 C58 -3.1(3) . . . . ?
C61 C62 C63 C67 177.17(17) . . . . ?
C62 C63 C67 C68 -12.3(2) . . . . ?
C62 C63 C67 C69 114.03(18) . . . . ?
C63 C58 C59 C60 -0.8(3) . . . . ?
C63 C58 C59 C64 -178.31(16) . . . . ?
C63 C67 C69 Al2 57.13(17) . . . . ?
C64 C59 C60 K2 -119.91(14) . . . . ?
C64 C59 C60 C61 175.22(19) . . . . ?
C68 C67 C69 Al2 -175.59(14) . . . . ?
C69 Al2 O2 C70 96.51(16) . . . . ?
C71 C70 C75 C76 44.9(2) . . . . ?
C71 C70 C75 C77 161.88(17) . . . . ?
C71 C70 C75 C78 -80.4(2) . . . . ?
C75 C70 C71 C72 -74.6(2) . . . . ?
C75 C70 C71 C73 168.74(18) . . . . ?
C75 C70 C71 C74 49.3(2) . . . . ?
C1 N1 C1A K2 111(3) . . . 5_666 ?
C1 N1 C1A C2A -153(3) . . . . ?
C1 N1 C1A C6A 18(3) . . . . ?
C1 C2 C3 K2 73.7(2) . . . 5_666 ?
C1 C2 C3 C4 0.0 . . . . ?
C1 C2 C7 C8 -119.3(7) . . . . ?
C1 C2 C7 C9 116.3(7) . . . . ?
C1 C6 C10 C11 142.2(7) . . . . ?
C1 C6 C10 C12 -97.0(8) . . . . ?
C2 C1 C6 K2 -64.1(2) . . . 5_666 ?
C2 C1 C6 C5 0.0 . . . . ?
C2 C1 C6 C10 179.3(8) . . . . ?
C2 C3 C4 K2 71.6(2) . . . 5_666 ?
C2 C3 C4 C5 0.0 . . . . ?
C2 C7 C8 K2 22.3(6) . . . 5_666 ?
C3 C2 C7 C8 56.3(7) . . . . ?
C3 C2 C7 C9 -68.1(8) . . . . ?
C3 C4 C5 K2 65.7(2) . . . 5_666 ?
C3 C4 C5 C6 0.0 . . . . ?
C4 C5 C6 K2 62.2(2) . . . 5_666 ?
C4 C5 C6 C1 0.0 . . . . ?
C4 C5 C6 C10 -179.4(7) . . . . ?
C5 C6 C10 C11 -38.4(9) . . . . ?
C5 C6 C10 C12 82.4(8) . . . . ?
C6 C1 C2 K2 69.8(2) . . . 5_666 ?
C6 C1 C2 C3 0.0 . . . . ?
C6 C1 C2 C7 175.5(6) . . . . ?
C7 C2 C3 K2 -102.1(5) . . . 5_666 ?
C7 C2 C3 C4 -175.8(6) . . . . ?
C9 C7 C8 K2 146.0(5) . . . 5_666 ?
C1A N1 C1 K2 -55(3) . . . 5_666 ?
C1A N1 C1 C2 27(3) . . . . ?
C1A N1 C1 C6 -154(3) . . . . ?
C1A C2A C3A K2 68.3(3) . . . 5_666 ?
C1A C2A C3A C4A 0.0 . . . . ?
C1A C2A C7A C8A -134.6(8) . . . . ?
C1A C2A C7A C9A 103.6(8) . . . . ?
C1A C6A C10A C11A 133.6(9) . . . . ?
C1A C6A C10A C12A -98.9(10) . . . . ?
C2A C1A C6A K2 -66.4(3) . . . 5_666 ?
C2A C1A C6A C5A 0.0 . . . . ?
C2A C1A C6A C10A -179.7(10) . . . . ?
C2A C3A C4A K2 67.3(3) . . . 5_666 ?
C2A C3A C4A C5A 0.0 . . . . ?
C3A C2A C7A C8A 44.2(9) . . . . ?
C3A C2A C7A C9A -77.6(9) . . . . ?
C3A C4A C5A K2 65.9(3) . . . 5_666 ?
C3A C4A C5A C6A 0.0 . . . . ?
C4A C5A C6A K2 65.4(3) . . . 5_666 ?
C4A C5A C6A C1A 0.0 . . . . ?
C4A C5A C6A C10A 179.7(9) . . . . ?
C5A C6A C10A C11A -46.1(12) . . . . ?
C5A C6A C10A C12A 81.3(10) . . . . ?
C6A C1A C2A K2 67.8(2) . . . 5_666 ?
C6A C1A C2A C3A 0.0 . . . . ?
C6A C1A C2A C7A 178.8(7) . . . . ?
C7A C2A C3A K2 -110.6(6) . . . 5_666 ?
C7A C2A C3A C4A -178.9(7) . . . . ?
